data_1503784
loop_
_publ_author_name
'Legouin, B\'eatrice'
'Uriac, Philippe'
'Tomasi, Sophie'
'Toupet, Lo\"ic'
'Bondon, Arnaud'
'van de Weghe, Pierre'

_publ_section_title
;
 Novel chiral molecular tweezer from (+)-usnic acid
;
_journal_issue 3
_journal_name_full 'Organic letters'
_journal_page_first 745
_journal_page_last 748
_journal_paper_doi 10.1021/ol802842m
_journal_volume 11
_journal_year 2009
_chemical_formula_sum 'C56.25 H50.5 Cl1.5 N5 O19.5'
_chemical_formula_weight 1161.69
_chemical_name_systematic ?
_space_group_IT_number 1
_symmetry_cell_setting triclinic
_symmetry_space_group_name_Hall 'P 1'
_symmetry_space_group_name_H-M 'P 1'
_atom_sites_solution_hydrogens geom
_atom_sites_solution_primary direct
_atom_sites_solution_secondary difmap
_audit_creation_method SHELXL-97
_cell_angle_alpha 98.330(10)
_cell_angle_beta 96.830(10)
_cell_angle_gamma 89.960(10)
_cell_formula_units_Z 2
_cell_length_a 12.9360(10)
_cell_length_b 13.306(2)
_cell_length_c 15.5610(10)
_cell_measurement_temperature 110(2)
_cell_volume 2631.0(5)
_computing_cell_refinement 'CrysAlis RED, Oxford Diffraction Ltd.,Version 1.171.26'
_computing_data_collection 'CrysAlis CCD, Oxford Diffraction Ltd.,Version 1.171.26'
_computing_data_reduction 'CrysAlis RED, Oxford Diffraction Ltd.,Version 1.171.26'
_computing_molecular_graphics 'PLATON_(Spek, 1998)'
_computing_publication_material 'SHELXL-97 (Sheldrick, 1997)'
_computing_structure_refinement 'SHELXL-97 (Sheldrick, 1997)'
_computing_structure_solution 'SIR-97_(Altomare & al., 1998)'
_diffrn_ambient_temperature 110(2)
_diffrn_detector_area_resol_mean 19.64
_diffrn_measured_fraction_theta_full 0.914
_diffrn_measured_fraction_theta_max 0.914
_diffrn_measurement_device_type 'CCD Saphire 3 Xcalibur'
_diffrn_measurement_method 'omega scan'
_diffrn_radiation_monochromator graphite
_diffrn_radiation_source 'fine-focus sealed tube'
_diffrn_radiation_type MoK\a
_diffrn_radiation_wavelength 0.71073
_diffrn_reflns_av_R_equivalents 0.0293
_diffrn_reflns_av_sigmaI/netI 0.0469
_diffrn_reflns_limit_h_max 16
_diffrn_reflns_limit_h_min -16
_diffrn_reflns_limit_k_max 16
_diffrn_reflns_limit_k_min -16
_diffrn_reflns_limit_l_max 19
_diffrn_reflns_limit_l_min -19
_diffrn_reflns_number 34843
_diffrn_reflns_theta_full 27.00
_diffrn_reflns_theta_max 27.00
_diffrn_reflns_theta_min 2.59
_exptl_absorpt_coefficient_mu 0.185
_exptl_absorpt_correction_type none
_exptl_crystal_colour red
_exptl_crystal_density_diffrn 1.466
_exptl_crystal_density_method 'not measured'
_exptl_crystal_description block
_exptl_crystal_F_000 1209
_exptl_crystal_size_max 0.20
_exptl_crystal_size_mid 0.20
_exptl_crystal_size_min 0.12
_refine_diff_density_max 0.870
_refine_diff_density_min -0.482
_refine_diff_density_rms 0.069
_refine_ls_abs_structure_details 'Flack H D (1983), Acta Cryst. A39, 876-881'
_refine_ls_abs_structure_Flack 0.11(13)
_refine_ls_extinction_coef 0.0020(9)
_refine_ls_extinction_expression Fc^*^=kFc[1+0.001xFc^2^\l^3^/sin(2\q)]^-1/4^
_refine_ls_extinction_method SHELXL
_refine_ls_goodness_of_fit_ref 0.855
_refine_ls_hydrogen_treatment constr
_refine_ls_matrix_type full
_refine_ls_number_parameters 1524
_refine_ls_number_reflns 20005
_refine_ls_number_restraints 3
_refine_ls_restrained_S_all 0.855
_refine_ls_R_factor_all 0.0781
_refine_ls_R_factor_gt 0.0590
_refine_ls_shift/su_max 1.949
_refine_ls_shift/su_mean 0.035
_refine_ls_structure_factor_coef Fsqd
_refine_ls_weighting_details 'calc w=1/[\s^2^(Fo^2^)+(0.1549P)^2^+0.0000P] where P=(Fo^2^+2Fc^2^)/3'
_refine_ls_weighting_scheme calc
_refine_ls_wR_factor_gt 0.1610
_refine_ls_wR_factor_ref 0.1756
_reflns_number_gt 15106
_reflns_number_total 20005
_reflns_threshold_expression >2sigma(I)
_cod_data_source_file ol802842m_si_003.cif
_cod_data_source_block pust1
_cod_depositor_comments
;
 Marking attached hydrogen atoms.

 Antanas Vaitkus,
 2017-01-01

The following automatic conversions were performed:

'_symmetry_cell_setting' value 'Triclinic' changed to 'triclinic'
according to /home/saulius/struct/CIF-dictionaries/cif_core.dic
dictionary named 'cif_core.dic' version 2.4.2 from 2011-04-26.

Automatic conversion script
Id: cif_fix_values 1715 2011-07-08 13:25:40Z adriana 
;
_cod_original_sg_symbol_H-M P1
_cod_original_formula_sum 'C112.50 H101 Cl3 N10 O39'
_cod_database_code 1503784

loop_
_symmetry_equiv_pos_as_xyz
'x, y, z'

loop_
_atom_site_label
_atom_site_type_symbol
_atom_site_fract_x
_atom_site_fract_y
_atom_site_fract_z
_atom_site_U_iso_or_equiv
_atom_site_adp_type
_atom_site_occupancy
_atom_site_symmetry_multiplicity
_atom_site_calc_flag
_atom_site_refinement_flags
_atom_site_disorder_assembly
_atom_site_disorder_group
_atom_site_attached_hydrogens
O1 O 0.02177(17) 0.8155(2) 0.81884(16) 0.0298(6) Uani 1 1 d . . . 0
O2 O -0.2445(2) 0.6195(3) 0.7442(2) 0.0536(9) Uani 1 1 d . . . 0
O3 O -0.2080(2) 0.5613(2) 0.8916(2) 0.0421(7) Uani 1 1 d . . . 0
H3 H -0.2374 0.5638 0.8409 0.063 Uiso 1 1 calc R . . 0
O4 O 0.0722(2) 0.7035(2) 1.09115(17) 0.0384(6) Uani 1 1 d . . . 0
H4 H 0.1223 0.7447 1.0954 0.058 Uiso 1 1 calc R . . 0
O5 O 0.24444(19) 0.7843(2) 1.06096(17) 0.0368(6) Uani 1 1 d . . . 0
O6 O 0.35286(18) 0.9766(2) 0.85293(17) 0.0337(6) Uani 1 1 d . . . 0
O31 O 0.4365(2) 0.3565(2) 0.96904(17) 0.0351(6) Uani 1 1 d . . . 0
O32 O 0.1841(2) 0.1465(3) 0.9473(2) 0.0495(8) Uani 1 1 d . . . 0
O33 O 0.1399(2) 0.1785(2) 0.7911(2) 0.0431(7) Uani 1 1 d . . . 0
H33 H 0.1375 0.1504 0.8358 0.065 Uiso 1 1 calc R . . 0
O34 O 0.3331(2) 0.4218(2) 0.68463(17) 0.0386(7) Uani 1 1 d . . . 0
H34 H 0.3842 0.4620 0.7005 0.058 Uiso 1 1 calc R . . 0
O35 O 0.4418(2) 0.5784(2) 0.77611(18) 0.0387(7) Uani 1 1 d . . . 0
O36 O 0.6494(2) 0.6486(2) 1.05197(18) 0.0439(7) Uani 1 1 d . . . 0
N1 N 0.4885(2) 0.9377(2) 0.9763(2) 0.0298(7) Uani 1 1 d . . . 0
H1 H 0.4668 0.9682 0.9311 0.036 Uiso 1 1 calc R . . 0
N31 N 0.6448(2) 0.7832(3) 0.9513(2) 0.0393(8) Uani 1 1 d . . . 0
H31 H 0.6756 0.7533 0.9941 0.047 Uiso 1 1 calc R . . 0
C1 C -0.0155(3) 0.7508(3) 0.8705(2) 0.0265(8) Uani 1 1 d . . . 0
C2 C -0.1032(3) 0.6876(3) 0.8450(3) 0.0312(8) Uani 1 1 d . . . 0
C3 C -0.1270(3) 0.6280(3) 0.9095(3) 0.0349(9) Uani 1 1 d . . . 0
C4 C -0.0702(3) 0.6332(3) 0.9920(3) 0.0327(8) Uani 1 1 d . . . 0
C5 C 0.0163(3) 0.7000(3) 1.0119(2) 0.0302(8) Uani 1 1 d . . . 0
C6 C 0.0435(2) 0.7574(3) 0.9507(2) 0.0256(8) Uani 1 1 d . . . 0
C7 C 0.1214(3) 0.8440(3) 0.9574(2) 0.0260(7) Uani 1 1 d . . . 0
C8 C 0.2336(3) 0.8299(3) 0.9962(2) 0.0280(8) Uani 1 1 d . . . 0
C9 C 0.3130(2) 0.8795(3) 0.9612(2) 0.0274(8) Uani 1 1 d . . . 0
C10 C 0.2883(2) 0.9258(3) 0.8819(2) 0.0283(8) Uani 1 1 d . . . 0
C11 C 0.1862(3) 0.9025(3) 0.8282(2) 0.0286(8) Uani 1 1 d . . . 0
H11 H 0.1734 0.9185 0.7704 0.034 Uiso 1 1 calc R . . 0
C12 C 0.1134(2) 0.8583(3) 0.8641(2) 0.0293(8) Uani 1 1 d . . . 0
C13 C -0.1680(3) 0.6788(3) 0.7602(3) 0.0386(10) Uani 1 1 d . . . 0
C14 C -0.1452(3) 0.7412(4) 0.6928(3) 0.0455(11) Uani 1 1 d . . . 0
H14A H -0.1966 0.7255 0.6410 0.068 Uiso 1 1 calc R . . 0
H14B H -0.0753 0.7260 0.6766 0.068 Uiso 1 1 calc R . . 0
H14C H -0.1485 0.8134 0.7163 0.068 Uiso 1 1 calc R . . 0
C15 C -0.1007(3) 0.5716(4) 1.0559(3) 0.0422(10) Uani 1 1 d . . . 0
H15A H -0.1624 0.5302 1.0303 0.063 Uiso 1 1 calc R . . 0
H15B H -0.1167 0.6162 1.1083 0.063 Uiso 1 1 calc R . . 0
H15C H -0.0434 0.5270 1.0718 0.063 Uiso 1 1 calc R . . 0
C16 C 0.0828(3) 0.9403(3) 1.0132(3) 0.0354(9) Uani 1 1 d . . . 0
H16A H 0.1334 0.9961 1.0171 0.053 Uiso 1 1 calc R . . 0
H16B H 0.0756 0.9255 1.0721 0.053 Uiso 1 1 calc R . . 0
H16C H 0.0153 0.9600 0.9855 0.053 Uiso 1 1 calc R . . 0
C17 C 0.4189(2) 0.8817(3) 1.0035(2) 0.0281(8) Uani 1 1 d . . . 0
C18 C 0.4491(3) 0.8202(3) 1.0747(2) 0.0332(8) Uani 1 1 d . . . 0
H18A H 0.5234 0.8311 1.0954 0.050 Uiso 1 1 calc R . . 0
H18B H 0.4356 0.7481 1.0525 0.050 Uiso 1 1 calc R . . 0
H18C H 0.4082 0.8409 1.1233 0.050 Uiso 1 1 calc R . . 0
C19 C 0.5975(2) 0.9555(3) 1.0124(2) 0.0307(8) Uani 1 1 d . . . 0
H19 H 0.6071 0.9360 1.0725 0.037 Uiso 1 1 calc R . . 0
C20 C 0.6249(3) 1.0673(3) 1.0194(3) 0.0367(9) Uani 1 1 d . . . 0
H20A H 0.6120 1.0887 0.9608 0.044 Uiso 1 1 calc R . . 0
H20B H 0.5796 1.1075 1.0580 0.044 Uiso 1 1 calc R . . 0
C21 C 0.7379(3) 1.0885(3) 1.0559(4) 0.0577(15) Uani 1 1 d . . . 0
H21A H 0.7487 1.0755 1.1173 0.069 Uiso 1 1 calc R . . 0
H21B H 0.7549 1.1609 1.0554 0.069 Uiso 1 1 calc R . . 0
C31 C 0.3659(3) 0.3303(3) 0.8935(2) 0.0319(9) Uani 1 1 d . . . 0
C32 C 0.2877(3) 0.2579(3) 0.8879(3) 0.0322(8) Uani 1 1 d . . . 0
C33 C 0.2220(3) 0.2452(3) 0.8047(3) 0.0359(9) Uani 1 1 d . . . 0
C34 C 0.2375(3) 0.2979(3) 0.7375(3) 0.0320(8) Uani 1 1 d . . . 0
C35 C 0.3182(3) 0.3695(3) 0.7499(2) 0.0314(8) Uani 1 1 d . . . 0
C36 C 0.3825(3) 0.3868(3) 0.8298(2) 0.0280(8) Uani 1 1 d . . . 0
C37 C 0.4828(3) 0.4472(3) 0.8606(2) 0.0312(8) Uani 1 1 d . . . 0
C38 C 0.4883(3) 0.5566(3) 0.8448(2) 0.0336(9) Uani 1 1 d . . . 0
C39 C 0.5553(3) 0.6260(3) 0.9082(3) 0.0332(9) Uani 1 1 d . . . 0
C40 C 0.5897(3) 0.5930(3) 0.9937(3) 0.0362(10) Uani 1 1 d . . . 0
C41 C 0.5491(3) 0.5005(3) 1.0174(3) 0.0352(9) Uani 1 1 d . . . 0
H41 H 0.5619 0.4858 1.0757 0.042 Uiso 1 1 calc R . . 0
C42 C 0.4933(3) 0.4368(3) 0.9551(2) 0.0327(9) Uani 1 1 d . . . 0
C43 C 0.2665(3) 0.1978(3) 0.9548(3) 0.0389(9) Uani 1 1 d . . . 0
C44 C 0.3440(4) 0.1972(5) 1.0350(3) 0.0563(13) Uani 1 1 d . . . 0
H44A H 0.3178 0.1531 1.0732 0.084 Uiso 1 1 calc R . . 0
H44B H 0.3541 0.2664 1.0665 0.084 Uiso 1 1 calc R . . 0
H44C H 0.4106 0.1715 1.0175 0.084 Uiso 1 1 calc R . . 0
C45 C 0.1664(3) 0.2792(4) 0.6522(3) 0.0411(10) Uani 1 1 d . . . 0
H45A H 0.1143 0.2268 0.6555 0.062 Uiso 1 1 calc R . . 0
H45B H 0.2075 0.2563 0.6043 0.062 Uiso 1 1 calc R . . 0
H45C H 0.1313 0.3423 0.6416 0.062 Uiso 1 1 calc R . . 0
C46 C 0.5754(3) 0.3936(3) 0.8173(3) 0.0363(9) Uani 1 1 d . . . 0
H46A H 0.5683 0.4010 0.7551 0.054 Uiso 1 1 calc R . . 0
H46B H 0.5745 0.3213 0.8233 0.054 Uiso 1 1 calc R . . 0
H46C H 0.6413 0.4249 0.8464 0.054 Uiso 1 1 calc R . . 0
C47 C 0.5805(3) 0.7240(3) 0.8913(3) 0.0340(9) Uani 1 1 d . . . 0
C48 C 0.5374(3) 0.7610(3) 0.8107(3) 0.0418(10) Uani 1 1 d . . . 0
H48A H 0.5632 0.8303 0.8110 0.063 Uiso 1 1 calc R . . 0
H48B H 0.4612 0.7610 0.8069 0.063 Uiso 1 1 calc R . . 0
H48C H 0.5587 0.7166 0.7602 0.063 Uiso 1 1 calc R . . 0
C49 C 0.6706(3) 0.8900(3) 0.9556(3) 0.0413(11) Uani 1 1 d . . . 0
H49 H 0.6630 0.9089 0.8953 0.050 Uiso 1 1 calc R . . 0
C50 C 0.7829(3) 0.9103(4) 0.9986(5) 0.072(2) Uani 1 1 d . . . 0
H50A H 0.8311 0.8681 0.9643 0.086 Uiso 1 1 calc R . . 0
H50B H 0.7902 0.8919 1.0584 0.086 Uiso 1 1 calc R . . 0
C51 C 0.8103(4) 1.0223(5) 1.0027(6) 0.104(3) Uani 1 1 d . . . 0
H51A H 0.8832 1.0353 1.0298 0.125 Uiso 1 1 calc R . . 0
H51B H 0.8046 1.0399 0.9427 0.125 Uiso 1 1 calc R . . 0
O61 O 0.46034(17) 0.2591(2) 0.48696(16) 0.0299(6) Uani 1 1 d . . . 0
O62 O 0.7293(2) 0.1079(3) 0.5895(2) 0.0542(9) Uani 1 1 d . . . 0
O63 O 0.71321(19) -0.0092(2) 0.44789(18) 0.0399(7) Uani 1 1 d . . . 0
H63 H 0.7378 0.0168 0.4987 0.060 Uiso 1 1 calc R . . 0
O64 O 0.44588(17) 0.03321(19) 0.22541(16) 0.0306(6) Uani 1 1 d . . . 0
H64 H 0.3951 0.0708 0.2148 0.046 Uiso 1 1 calc R . . 0
O65 O 0.27069(17) 0.1270(2) 0.22816(16) 0.0298(6) Uani 1 1 d . . . 0
O66 O 0.12192(18) 0.38282(19) 0.42147(16) 0.0294(6) Uani 1 1 d . . . 0
O91 O 0.0626(2) -0.2734(2) 0.32655(18) 0.0380(6) Uani 1 1 d . . . 0
O92 O 0.3052(2) -0.4811(2) 0.3660(2) 0.0472(8) Uani 1 1 d . . . 0
O93 O 0.3491(2) -0.3819(2) 0.5183(2) 0.0491(8) Uani 1 1 d . . . 0
H93 H 0.3524 -0.4277 0.4755 0.074 Uiso 1 1 calc R . . 0
O94 O 0.1606(2) -0.0898(2) 0.60524(17) 0.0378(6) Uani 1 1 d . . . 0
H94 H 0.1114 -0.0549 0.5860 0.057 Uiso 1 1 calc R . . 0
O95 O 0.0521(2) 0.0278(2) 0.50584(19) 0.0438(7) Uani 1 1 d . . . 0
O96 O -0.1462(2) -0.0163(2) 0.22500(18) 0.0385(7) Uani 1 1 d . . . 0
N61 N 0.0047(2) 0.2950(2) 0.28700(18) 0.0228(6) Uani 1 1 d . . . 0
H61 H 0.0211 0.3453 0.3298 0.027 Uiso 1 1 calc R . . 0
N91 N -0.1506(2) 0.1560(2) 0.3192(2) 0.0300(7) Uani 1 1 d . . . 0
H91 H -0.1811 0.1086 0.2788 0.036 Uiso 1 1 calc R . . 0
C61 C 0.5076(2) 0.1760(3) 0.4425(2) 0.0268(8) Uani 1 1 d . . . 0
C62 C 0.5966(2) 0.1295(3) 0.4770(2) 0.0305(8) Uani 1 1 d . . . 0
C63 C 0.6306(2) 0.0446(3) 0.4200(2) 0.0295(8) Uani 1 1 d . . . 0
C64 C 0.5804(2) 0.0117(3) 0.3363(2) 0.0264(7) Uani 1 1 d . . . 0
C65 C 0.4935(2) 0.0645(3) 0.3065(2) 0.0232(7) Uani 1 1 d . . . 0
C66 C 0.4574(2) 0.1475(3) 0.3603(2) 0.0239(7) Uani 1 1 d . . . 0
C67 C 0.3760(2) 0.2265(3) 0.3428(2) 0.0242(7) Uani 1 1 d . . . 0
C68 C 0.2701(2) 0.1944(3) 0.2933(2) 0.0228(7) Uani 1 1 d . . . 0
C69 C 0.1816(2) 0.2493(3) 0.3198(2) 0.0221(7) Uani 1 1 d . . . 0
C70 C 0.1943(2) 0.3255(3) 0.3998(2) 0.0240(7) Uani 1 1 d . . . 0
C71 C 0.2897(3) 0.3278(3) 0.4608(2) 0.0290(8) Uani 1 1 d . . . 0
H71 H 0.2932 0.3650 0.5180 0.035 Uiso 1 1 calc R . . 0
C72 C 0.3708(2) 0.2770(3) 0.4348(2) 0.0258(7) Uani 1 1 d . . . 0
C73 C 0.6522(3) 0.1570(3) 0.5648(3) 0.0378(10) Uani 1 1 d . . . 0
C74 C 0.6195(3) 0.2459(4) 0.6253(3) 0.0454(11) Uani 1 1 d . . . 3
C75 C 0.6181(3) -0.0787(3) 0.2808(2) 0.0332(8) Uani 1 1 d . . . 0
H75A H 0.5737 -0.0907 0.2246 0.050 Uiso 1 1 calc R . . 0
H75B H 0.6153 -0.1384 0.3107 0.050 Uiso 1 1 calc R . . 0
H75C H 0.6900 -0.0663 0.2707 0.050 Uiso 1 1 calc R . . 0
C76 C 0.4208(3) 0.3038(3) 0.2906(2) 0.0310(8) Uani 1 1 d . . . 0
H76A H 0.4244 0.2716 0.2303 0.046 Uiso 1 1 calc R . . 0
H76B H 0.4908 0.3258 0.3181 0.046 Uiso 1 1 calc R . . 0
H76C H 0.3755 0.3628 0.2905 0.046 Uiso 1 1 calc R . . 0
C77 C 0.0823(2) 0.2305(3) 0.2694(2) 0.0237(7) Uani 1 1 d . . . 0
C78 C 0.0621(2) 0.1406(3) 0.1993(2) 0.0290(8) Uani 1 1 d . . . 0
H78A H -0.0105 0.1408 0.1727 0.043 Uiso 1 1 calc R . . 0
H78B H 0.0748 0.0780 0.2250 0.043 Uiso 1 1 calc R . . 0
H78C H 0.1086 0.1441 0.1545 0.043 Uiso 1 1 calc R . . 0
C79 C -0.1030(2) 0.2934(3) 0.2451(2) 0.0246(7) Uani 1 1 d . . . 0
H79 H -0.1093 0.2437 0.1899 0.029 Uiso 1 1 calc R . . 0
C80 C -0.1308(2) 0.3986(3) 0.2223(2) 0.0274(8) Uani 1 1 d . . . 0
H80A H -0.0839 0.4177 0.1812 0.033 Uiso 1 1 calc R . . 0
H80B H -0.1209 0.4492 0.2760 0.033 Uiso 1 1 calc R . . 0
C81 C -0.2434(3) 0.3998(3) 0.1805(3) 0.0333(8) Uani 1 1 d . . . 0
H81A H -0.2606 0.4690 0.1678 0.040 Uiso 1 1 calc R . . 0
H81B H -0.2519 0.3530 0.1245 0.040 Uiso 1 1 calc R . . 0
C91 C 0.1318(3) -0.2679(3) 0.4029(3) 0.0332(8) Uani 1 1 d . . . 0
C92 C 0.2089(3) -0.3386(3) 0.4161(3) 0.0336(8) Uani 1 1 d . . . 0
C93 C 0.2716(3) -0.3185(3) 0.4987(3) 0.0366(9) Uani 1 1 d . . . 0
C94 C 0.2555(3) -0.2370(3) 0.5626(3) 0.0355(9) Uani 1 1 d . . . 0
C95 C 0.1757(3) -0.1700(3) 0.5436(3) 0.0341(8) Uani 1 1 d . . . 0
C96 C 0.1141(3) -0.1846(3) 0.4635(3) 0.0315(8) Uani 1 1 d . . . 0
C97 C 0.0143(3) -0.1370(3) 0.4290(2) 0.0309(8) Uani 1 1 d . . . 0
C98 C 0.0083(3) -0.0222(3) 0.4376(2) 0.0300(8) Uani 1 1 d . . . 0
C99 C -0.0573(3) 0.0191(3) 0.3700(2) 0.0299(8) Uani 1 1 d . . . 0
C100 C -0.0885(3) -0.0460(3) 0.2866(3) 0.0321(8) Uani 1 1 d . . . 0
C101 C -0.0445(3) -0.1469(3) 0.2695(3) 0.0361(9) Uani 1 1 d . . . 0
H101 H -0.0521 -0.1836 0.2119 0.043 Uiso 1 1 calc R . . 0
C102 C 0.0058(3) -0.1861(3) 0.3346(3) 0.0336(8) Uani 1 1 d . . . 0
C103 C 0.2273(3) -0.4282(3) 0.3520(3) 0.0384(9) Uani 1 1 d . . . 0
C104 C 0.1538(4) -0.4585(3) 0.2726(3) 0.0453(10) Uani 1 1 d . . . 0
H10C H 0.1791 -0.5193 0.2385 0.068 Uiso 1 1 calc R . . 0
H10D H 0.1480 -0.4031 0.2372 0.068 Uiso 1 1 calc R . . 0
H10E H 0.0852 -0.4731 0.2892 0.068 Uiso 1 1 calc R . . 0
C105 C 0.3231(3) -0.2229(4) 0.6482(3) 0.0445(10) Uani 1 1 d . . . 0
H10F H 0.3011 -0.1629 0.6855 0.067 Uiso 1 1 calc R . . 0
H10G H 0.3957 -0.2136 0.6384 0.067 Uiso 1 1 calc R . . 0
H10H H 0.3170 -0.2830 0.6771 0.067 Uiso 1 1 calc R . . 0
C106 C -0.0777(3) -0.1714(3) 0.4735(3) 0.0383(9) Uani 1 1 d . . . 0
H10I H -0.0711 -0.1390 0.5346 0.057 Uiso 1 1 calc R . . 0
H10J H -0.0768 -0.2454 0.4712 0.057 Uiso 1 1 calc R . . 0
H10K H -0.1434 -0.1517 0.4427 0.057 Uiso 1 1 calc R . . 0
C107 C -0.0889(3) 0.1220(3) 0.3819(2) 0.0301(8) Uani 1 1 d . . . 0
C108 C -0.0564(4) 0.1932(3) 0.4644(3) 0.0431(10) Uani 1 1 d . . . 0
H10L H -0.0855 0.2603 0.4591 0.065 Uiso 1 1 calc R . . 0
H10M H 0.0197 0.1986 0.4743 0.065 Uiso 1 1 calc R . . 0
H10N H -0.0823 0.1671 0.5138 0.065 Uiso 1 1 calc R . . 0
C109 C -0.1760(2) 0.2597(3) 0.3063(3) 0.0284(8) Uani 1 1 d . . . 0
H109 H -0.1656 0.3051 0.3638 0.034 Uiso 1 1 calc R . . 0
C110 C -0.2906(3) 0.2629(3) 0.2662(3) 0.0358(9) Uani 1 1 d . . . 0
H11C H -0.3031 0.2107 0.2137 0.043 Uiso 1 1 calc R . . 0
H11D H -0.3366 0.2467 0.3091 0.043 Uiso 1 1 calc R . . 0
C111 C -0.3179(3) 0.3677(3) 0.2407(3) 0.0386(9) Uani 1 1 d . . . 0
H11E H -0.3899 0.3656 0.2108 0.046 Uiso 1 1 calc R . . 0
H11F H -0.3145 0.4184 0.2942 0.046 Uiso 1 1 calc R . . 0
O121 O -0.0149(3) 0.5781(3) 0.4360(2) 0.0632(10) Uani 1 1 d . . . 0
O122 O -0.1254(5) 0.4635(3) 0.4412(2) 0.0943(17) Uani 1 1 d . . . 0
O123 O -0.1531(3) 0.3495(3) 0.7480(2) 0.0607(10) Uani 1 1 d . . . 0
O124 O 0.0037(4) 0.2976(4) 1.0663(3) 0.0752(12) Uani 1 1 d . . . 0
O125 O 0.1645(4) 0.3528(3) 1.1075(2) 0.0731(12) Uani 1 1 d . . . 0
O126 O 0.3181(2) 0.5856(3) 0.9521(2) 0.0537(9) Uani 1 1 d . . . 0
O127 O 0.2213(2) 0.6508(2) 0.8508(2) 0.0444(7) Uani 1 1 d . . . 0
N121 N -0.0558(4) 0.5201(3) 0.4745(3) 0.0534(11) Uani 1 1 d . . . 0
N122 N 0.0827(4) 0.3450(4) 1.0573(3) 0.0587(12) Uani 1 1 d . . . 0
N123 N 0.2387(3) 0.5880(3) 0.9007(2) 0.0429(9) Uani 1 1 d . . . 0
C121 C 0.0606(3) 0.5092(3) 0.7373(2) 0.0323(8) Uani 1 1 d . . . 0
C122 C 0.1158(3) 0.5620(3) 0.6869(3) 0.0423(10) Uani 1 1 d . . . 0
H122 H 0.1796 0.5959 0.7111 0.051 Uiso 1 1 calc R . . 0
C123 C 0.0765(4) 0.5644(3) 0.6006(3) 0.0425(10) Uani 1 1 d . . . 0
H123 H 0.1134 0.6006 0.5652 0.051 Uiso 1 1 calc R . . 0
C124 C -0.0151(4) 0.5152(3) 0.5658(3) 0.0442(11) Uani 1 1 d . . . 0
C125 C -0.0726(4) 0.4620(4) 0.6125(3) 0.0445(11) Uani 1 1 d . . . 0
H125 H -0.1364 0.4290 0.5873 0.053 Uiso 1 1 calc R . . 0
C126 C -0.0330(3) 0.4588(3) 0.6981(3) 0.0385(9) Uani 1 1 d . . . 0
C127 C -0.0759(3) 0.3999(4) 0.7596(3) 0.0439(10) Uani 1 1 d . . . 0
C128 C 0.0030(3) 0.4163(3) 0.8401(3) 0.0358(9) Uani 1 1 d . . . 0
C129 C -0.0003(3) 0.3722(4) 0.9127(3) 0.0425(10) Uani 1 1 d . . . 0
H129 H -0.0559 0.3279 0.9184 0.051 Uiso 1 1 calc R . . 0
C130 C 0.0821(4) 0.3953(4) 0.9785(3) 0.0463(11) Uani 1 1 d . . . 0
C131 C 0.1598(3) 0.4633(4) 0.9733(3) 0.0431(11) Uani 1 1 d . . . 0
H131 H 0.2143 0.4786 1.0200 0.052 Uiso 1 1 calc R . . 0
C132 C 0.1578(3) 0.5091(3) 0.8994(3) 0.0353(9) Uani 1 1 d . . . 0
C133 C 0.0809(3) 0.4838(3) 0.8286(3) 0.0339(9) Uani 1 1 d . . . 0
O141 O 0.4665(3) 0.1507(3) 0.7778(2) 0.0567(9) Uani 1 1 d . . . 0
O142 O 0.5736(3) 0.0297(3) 0.7973(2) 0.0659(10) Uani 1 1 d . . . 0
O143 O 0.6301(3) -0.2380(3) 0.5215(2) 0.0576(9) Uani 1 1 d . . . 0
O144 O 0.4752(4) -0.4706(3) 0.2292(2) 0.0713(11) Uani 1 1 d . . . 0
O145 O 0.3514(3) -0.4090(3) 0.1492(2) 0.0653(10) Uani 1 1 d . . . 0
O146 O 0.1966(3) -0.1011(3) 0.2450(3) 0.0728(12) Uani 1 1 d . . . 0
O147 O 0.2444(3) -0.0061(3) 0.3664(3) 0.0719(12) Uani 1 1 d . . . 0
N141 N 0.5082(3) 0.0724(3) 0.7520(3) 0.0470(9) Uani 1 1 d . . . 0
N142 N 0.4152(3) -0.4037(3) 0.2135(2) 0.0487(9) Uani 1 1 d . . . 0
N143 N 0.2535(3) -0.0815(3) 0.3129(3) 0.0494(9) Uani 1 1 d . . . 0
C141 C 0.4191(3) -0.0710(3) 0.4932(3) 0.0352(9) Uani 1 1 d . . . 0
C142 C 0.3600(3) 0.0087(3) 0.5290(3) 0.0397(9) Uani 1 1 d . . . 0
H142 H 0.3000 0.0310 0.4960 0.048 Uiso 1 1 calc R . . 0
C143 C 0.3912(3) 0.0545(3) 0.6141(3) 0.0411(10) Uani 1 1 d . . . 0
H143 H 0.3517 0.1085 0.6399 0.049 Uiso 1 1 calc R . . 0
C144 C 0.4794(3) 0.0226(3) 0.6618(3) 0.0408(10) Uani 1 1 d . . . 0
C145 C 0.5397(3) -0.0577(4) 0.6287(3) 0.0428(10) Uani 1 1 d . . . 0
H145 H 0.5995 -0.0798 0.6620 0.051 Uiso 1 1 calc R . . 0
C146 C 0.5065(3) -0.1033(3) 0.5439(3) 0.0376(9) Uani 1 1 d . . . 0
C147 C 0.5532(3) -0.1932(4) 0.4973(3) 0.0446(10) Uani 1 1 d . . . 0
C148 C 0.4835(3) -0.2187(4) 0.4140(3) 0.0387(9) Uani 1 1 d . . . 0
C149 C 0.4900(3) -0.3017(3) 0.3524(3) 0.0403(9) Uani 1 1 d . . . 0
H149 H 0.5424 -0.3510 0.3592 0.048 Uiso 1 1 calc R . . 0
C150 C 0.3423(3) -0.2387(3) 0.2665(3) 0.0383(9) Uani 1 1 d . . . 0
H150 H 0.2947 -0.2464 0.2145 0.046 Uiso 1 1 calc R . . 0
C151 C 0.3376(3) -0.1546(3) 0.3307(3) 0.0350(9) Uani 1 1 d . . . 0
C152 C 0.4057(3) -0.1445(3) 0.4084(3) 0.0344(8) Uani 1 1 d . . . 0
C153 C 0.4170(3) -0.3105(3) 0.2797(3) 0.0383(9) Uani 1 1 d . . . 0
O201 O 0.6572(4) 0.6603(6) 0.2307(4) 0.123(2) Uani 1 1 d . . . 1
C201 C 0.7495(5) 0.6695(6) 0.2828(5) 0.089(2) Uani 1 1 d . . . 3
C301 C 0.6660(5) 0.4915(7) 0.5868(7) 0.053(3) Uani 0.50 1 d P . . 0
H30A H 0.6952 0.4516 0.6327 0.063 Uiso 0.50 1 calc PR . . 0
H30B H 0.7081 0.5546 0.5914 0.063 Uiso 0.50 1 calc PR . . 0
Cl2 Cl 0.5414(3) 0.5176(4) 0.5955(4) 0.1251(17) Uani 0.50 1 d P . . 0
Cl1 Cl 0.6622(4) 0.4124(5) 0.4710(3) 0.154(3) Uani 0.50 1 d P . . 0
C401 C 0.8835(11) 0.1277(9) 0.7638(10) 0.091(6) Uani 0.476(5) 1 d P A 1 0
H40A H 0.8501 0.1269 0.7031 0.110 Uiso 0.476(5) 1 calc PR A 1 0
H40B H 0.9456 0.1732 0.7730 0.110 Uiso 0.476(5) 1 calc PR A 1 0
Cl3A Cl 0.9170(3) 0.0163(3) 0.7790(4) 0.1063(19) Uani 0.476(5) 1 d P A 1 0
Cl4A Cl 0.7824(2) 0.1786(3) 0.8496(3) 0.0854(14) Uani 0.476(5) 1 d P A 1 0
Cl3B Cl 0.9331(7) 0.0989(8) 0.8406(6) 0.204(4) Uani 0.524(5) 1 d P A 2 0
Cl4B Cl 0.9386(10) 0.0031(6) 0.6810(7) 0.238(5) Uani 0.524(5) 1 d P A 2 0
C402 C 0.8159(11) 0.0092(13) 0.7405(13) 0.112(6) Uani 0.524(5) 1 d P A 2 0
H40C H 0.7924 -0.0561 0.7557 0.135 Uiso 0.524(5) 1 calc PR A 2 0
H40D H 0.7577 0.0486 0.7157 0.135 Uiso 0.524(5) 1 calc PR A 2 0

loop_
_atom_site_aniso_label
_atom_site_aniso_U_11
_atom_site_aniso_U_22
_atom_site_aniso_U_33
_atom_site_aniso_U_23
_atom_site_aniso_U_13
_atom_site_aniso_U_12
O1 0.0222(11) 0.0357(14) 0.0309(13) 0.0068(12) -0.0019(10) -0.0006(10)
O2 0.0378(15) 0.056(2) 0.063(2) 0.0074(17) -0.0091(14) -0.0120(14)
O3 0.0317(13) 0.0408(16) 0.0542(18) 0.0076(14) 0.0057(12) -0.0065(12)
O4 0.0378(14) 0.0489(17) 0.0304(13) 0.0130(13) 0.0031(11) -0.0037(12)
O5 0.0323(13) 0.0525(18) 0.0262(13) 0.0128(13) -0.0027(10) 0.0049(12)
O6 0.0257(12) 0.0435(16) 0.0333(14) 0.0149(12) -0.0019(10) -0.0035(11)
O31 0.0341(13) 0.0386(16) 0.0293(13) 0.0004(12) -0.0036(10) 0.0039(11)
O32 0.0525(18) 0.0477(19) 0.0515(19) 0.0128(16) 0.0127(15) -0.0011(15)
O33 0.0444(15) 0.0398(17) 0.0448(17) 0.0091(14) 0.0003(13) -0.0114(13)
O34 0.0452(15) 0.0394(16) 0.0274(13) -0.0015(12) -0.0026(11) -0.0139(12)
O35 0.0440(14) 0.0326(15) 0.0327(14) -0.0035(12) -0.0128(12) -0.0042(11)
O36 0.0378(14) 0.0455(17) 0.0369(15) -0.0134(13) -0.0188(12) 0.0082(12)
N1 0.0240(13) 0.0337(17) 0.0277(15) -0.0041(13) -0.0035(11) 0.0047(12)
N31 0.0261(14) 0.0359(18) 0.0449(19) -0.0185(15) -0.0111(13) 0.0081(13)
C1 0.0255(15) 0.0287(19) 0.0269(17) 0.0058(16) 0.0081(13) 0.0048(13)
C2 0.0271(16) 0.030(2) 0.036(2) 0.0021(17) 0.0048(15) 0.0027(14)
C3 0.0253(17) 0.032(2) 0.049(2) 0.0024(19) 0.0118(16) 0.0037(14)
C4 0.0248(16) 0.032(2) 0.044(2) 0.0096(18) 0.0095(15) 0.0045(14)
C5 0.0291(16) 0.031(2) 0.0326(19) 0.0066(17) 0.0091(14) 0.0086(14)
C6 0.0215(14) 0.0276(19) 0.0262(17) 0.0004(15) 0.0016(13) 0.0036(13)
C7 0.0268(15) 0.0283(19) 0.0235(16) 0.0046(15) 0.0042(13) 0.0044(13)
C8 0.0294(16) 0.0300(19) 0.0219(17) -0.0030(15) 0.0006(13) 0.0037(14)
C9 0.0243(15) 0.032(2) 0.0235(16) -0.0016(15) -0.0013(13) 0.0053(13)
C10 0.0226(15) 0.033(2) 0.0274(17) 0.0004(16) 0.0013(13) 0.0035(14)
C11 0.0249(15) 0.036(2) 0.0241(16) 0.0074(15) -0.0025(13) 0.0061(14)
C12 0.0219(15) 0.034(2) 0.0305(18) 0.0035(16) -0.0018(13) 0.0044(14)
C13 0.0251(17) 0.039(2) 0.049(2) 0.0005(19) -0.0027(16) 0.0025(15)
C14 0.041(2) 0.056(3) 0.037(2) 0.011(2) -0.0123(17) -0.010(2)
C15 0.040(2) 0.043(2) 0.049(2) 0.017(2) 0.0143(18) 0.0029(17)
C16 0.0303(17) 0.034(2) 0.041(2) 0.0011(18) 0.0092(16) 0.0040(15)
C17 0.0232(15) 0.032(2) 0.0250(17) -0.0065(15) -0.0018(13) 0.0034(14)
C18 0.0334(18) 0.035(2) 0.0287(18) 0.0031(16) -0.0047(15) 0.0073(15)
C19 0.0235(15) 0.032(2) 0.0312(18) -0.0056(16) -0.0066(13) 0.0034(14)
C20 0.0296(17) 0.036(2) 0.038(2) -0.0074(17) -0.0066(15) 0.0061(15)
C21 0.038(2) 0.037(2) 0.081(4) -0.027(2) -0.017(2) 0.0057(18)
C31 0.0332(17) 0.032(2) 0.0277(18) -0.0018(17) -0.0001(14) 0.0104(15)
C32 0.0378(19) 0.030(2) 0.0294(19) 0.0050(16) 0.0034(15) 0.0038(15)
C33 0.0330(18) 0.032(2) 0.040(2) -0.0013(18) 0.0033(16) -0.0026(15)
C34 0.0294(17) 0.034(2) 0.0301(19) 0.0005(17) -0.0008(14) -0.0014(15)
C35 0.0341(18) 0.033(2) 0.0241(17) -0.0025(16) -0.0026(14) 0.0014(15)
C36 0.0282(16) 0.0276(19) 0.0253(17) -0.0039(16) 0.0011(13) -0.0007(13)
C37 0.0281(16) 0.034(2) 0.0269(17) -0.0070(16) -0.0012(14) 0.0012(14)
C38 0.0298(16) 0.033(2) 0.0309(19) -0.0128(16) -0.0054(14) 0.0023(14)
C39 0.0265(16) 0.031(2) 0.035(2) -0.0100(16) -0.0073(14) 0.0058(14)
C40 0.0281(17) 0.040(2) 0.0331(19) -0.0108(17) -0.0069(15) 0.0138(16)
C41 0.0324(17) 0.038(2) 0.0288(18) -0.0067(17) -0.0079(15) 0.0099(16)
C42 0.0302(17) 0.037(2) 0.0273(18) 0.0007(17) -0.0049(14) 0.0125(16)
C43 0.048(2) 0.029(2) 0.041(2) 0.0048(18) 0.0099(18) 0.0142(17)
C44 0.055(3) 0.071(3) 0.048(3) 0.029(3) 0.001(2) 0.013(2)
C45 0.043(2) 0.048(3) 0.0280(19) -0.0008(18) -0.0058(16) -0.0049(18)
C46 0.0350(18) 0.033(2) 0.037(2) -0.0092(17) 0.0067(16) 0.0003(15)
C47 0.0235(15) 0.036(2) 0.0353(19) -0.0131(17) -0.0041(14) 0.0047(14)
C48 0.041(2) 0.033(2) 0.044(2) -0.0060(18) -0.0087(18) -0.0047(17)
C49 0.0213(15) 0.037(2) 0.056(3) -0.022(2) -0.0018(16) 0.0000(15)
C50 0.0238(19) 0.045(3) 0.126(5) -0.042(3) -0.010(2) 0.0036(18)
C51 0.026(2) 0.061(4) 0.200(8) -0.067(4) 0.013(3) -0.010(2)
O61 0.0230(11) 0.0335(14) 0.0286(12) -0.0057(11) -0.0032(9) 0.0070(10)
O62 0.0368(14) 0.075(2) 0.0402(16) -0.0111(16) -0.0157(12) 0.0209(15)
O63 0.0292(12) 0.0510(17) 0.0356(15) 0.0009(13) -0.0053(11) 0.0181(12)
O64 0.0259(11) 0.0349(14) 0.0264(12) -0.0051(11) -0.0044(10) 0.0104(10)
O65 0.0228(11) 0.0367(14) 0.0263(12) -0.0060(11) 0.0004(9) 0.0055(10)
O66 0.0272(11) 0.0285(13) 0.0301(13) -0.0024(11) 0.0022(10) 0.0075(10)
O91 0.0486(15) 0.0302(15) 0.0339(14) 0.0057(12) -0.0012(12) 0.0116(12)
O92 0.0444(16) 0.0320(16) 0.069(2) 0.0118(15) 0.0152(15) 0.0150(12)
O93 0.0408(15) 0.0418(17) 0.065(2) 0.0156(16) -0.0016(14) 0.0216(13)
O94 0.0438(14) 0.0339(15) 0.0334(14) 0.0043(12) -0.0035(12) 0.0119(12)
O95 0.0561(17) 0.0314(15) 0.0401(16) 0.0062(13) -0.0107(13) 0.0095(13)
O96 0.0389(14) 0.0328(15) 0.0413(15) 0.0084(13) -0.0095(12) 0.0039(11)
N61 0.0222(12) 0.0235(15) 0.0226(13) 0.0038(12) 0.0013(10) 0.0057(11)
N91 0.0274(14) 0.0297(17) 0.0342(16) 0.0100(14) 0.0027(12) 0.0057(12)
C61 0.0230(15) 0.032(2) 0.0258(17) 0.0037(15) 0.0034(13) 0.0012(13)
C62 0.0168(13) 0.039(2) 0.0326(18) -0.0026(16) -0.0019(13) 0.0008(13)
C63 0.0202(14) 0.039(2) 0.0293(18) 0.0063(17) 0.0014(13) 0.0045(14)
C64 0.0246(15) 0.0282(19) 0.0262(17) 0.0033(15) 0.0031(13) 0.0013(13)
C65 0.0199(14) 0.0272(18) 0.0217(15) 0.0033(14) 0.0001(12) -0.0013(12)
C66 0.0187(14) 0.0260(18) 0.0266(17) 0.0044(15) 0.0005(12) 0.0023(12)
C67 0.0231(15) 0.0240(18) 0.0246(16) 0.0008(14) 0.0023(13) 0.0039(13)
C68 0.0242(15) 0.0222(17) 0.0226(16) 0.0070(14) 0.0008(12) 0.0021(12)
C69 0.0240(15) 0.0219(17) 0.0210(15) 0.0043(14) 0.0034(12) 0.0029(12)
C70 0.0224(14) 0.0230(18) 0.0273(17) 0.0038(15) 0.0053(13) 0.0010(12)
C71 0.0280(16) 0.0297(19) 0.0274(17) -0.0030(15) 0.0036(14) 0.0009(14)
C72 0.0219(14) 0.0267(19) 0.0262(17) -0.0009(14) -0.0011(13) -0.0043(13)
C73 0.0235(16) 0.051(3) 0.033(2) -0.0037(18) -0.0069(14) 0.0069(16)
C74 0.038(2) 0.056(3) 0.032(2) -0.013(2) -0.0109(16) 0.0104(19)
C75 0.0259(16) 0.039(2) 0.0324(19) -0.0019(17) 0.0012(14) 0.0078(14)
C76 0.0245(15) 0.034(2) 0.0348(19) 0.0056(17) 0.0058(14) 0.0029(14)
C77 0.0246(15) 0.0247(18) 0.0239(16) 0.0092(14) 0.0052(12) 0.0042(13)
C78 0.0206(14) 0.0285(19) 0.0343(19) -0.0028(16) -0.0022(13) 0.0051(13)
C79 0.0213(14) 0.0242(18) 0.0284(17) 0.0069(15) 0.0005(13) 0.0065(12)
C80 0.0249(16) 0.0262(19) 0.0314(18) 0.0094(15) -0.0019(14) 0.0040(13)
C81 0.0278(16) 0.033(2) 0.040(2) 0.0127(17) 0.0006(15) 0.0101(14)
C91 0.0348(18) 0.030(2) 0.036(2) 0.0099(17) 0.0019(15) 0.0050(15)
C92 0.0315(17) 0.028(2) 0.044(2) 0.0130(18) 0.0069(16) 0.0071(15)
C93 0.0329(18) 0.032(2) 0.049(2) 0.0196(19) 0.0042(16) 0.0057(15)
C94 0.0381(19) 0.030(2) 0.039(2) 0.0109(18) -0.0016(16) 0.0058(15)
C95 0.0347(18) 0.031(2) 0.038(2) 0.0103(17) 0.0025(16) 0.0058(15)
C96 0.0327(18) 0.027(2) 0.036(2) 0.0101(17) 0.0035(15) 0.0050(14)
C97 0.0342(17) 0.030(2) 0.0280(18) 0.0079(16) -0.0024(14) 0.0073(15)
C98 0.0288(16) 0.0287(19) 0.0340(19) 0.0115(16) 0.0010(14) 0.0065(14)
C99 0.0291(16) 0.031(2) 0.0318(18) 0.0122(16) 0.0019(14) 0.0089(14)
C100 0.0325(17) 0.028(2) 0.036(2) 0.0118(17) -0.0029(15) 0.0047(14)
C101 0.045(2) 0.029(2) 0.034(2) 0.0080(17) -0.0028(16) 0.0104(16)
C102 0.0332(18) 0.0257(19) 0.042(2) 0.0090(17) 0.0007(16) 0.0073(15)
C103 0.041(2) 0.030(2) 0.050(2) 0.0146(19) 0.0166(18) 0.0069(16)
C104 0.063(3) 0.033(2) 0.041(2) 0.0059(19) 0.009(2) 0.0143(19)
C105 0.040(2) 0.044(3) 0.048(2) 0.012(2) -0.0103(18) 0.0048(18)
C106 0.042(2) 0.029(2) 0.045(2) 0.0115(18) 0.0035(17) 0.0081(16)
C107 0.0289(16) 0.030(2) 0.0335(19) 0.0112(16) 0.0060(14) 0.0054(14)
C108 0.061(3) 0.039(2) 0.030(2) 0.0103(18) 0.0037(18) 0.017(2)
C109 0.0234(15) 0.0283(19) 0.0374(19) 0.0159(16) 0.0061(14) 0.0098(13)
C110 0.0207(15) 0.042(2) 0.048(2) 0.0165(19) 0.0071(15) 0.0087(15)
C111 0.0261(17) 0.042(2) 0.054(2) 0.025(2) 0.0075(16) 0.0086(15)
O121 0.103(3) 0.044(2) 0.0476(19) 0.0173(18) 0.016(2) 0.0280(19)
O122 0.164(5) 0.076(3) 0.0322(18) 0.0054(19) -0.032(2) -0.041(3)
O123 0.0481(18) 0.077(3) 0.056(2) 0.0099(19) -0.0020(15) -0.0255(17)
O124 0.085(3) 0.094(3) 0.062(2) 0.036(2) 0.042(2) 0.028(2)
O125 0.112(3) 0.065(2) 0.0362(18) 0.0002(17) -0.009(2) 0.025(2)
O126 0.0349(14) 0.067(2) 0.0480(17) -0.0170(16) -0.0086(13) 0.0079(14)
O127 0.0415(15) 0.0385(17) 0.0508(18) 0.0022(15) 0.0012(13) 0.0016(13)
N121 0.098(3) 0.030(2) 0.0312(19) 0.0048(18) 0.005(2) 0.010(2)
N122 0.088(3) 0.058(3) 0.031(2) 0.0071(19) 0.011(2) 0.041(2)
N123 0.0326(16) 0.046(2) 0.0417(19) -0.0170(18) -0.0009(14) 0.0083(15)
C121 0.0331(18) 0.036(2) 0.0269(18) -0.0002(16) 0.0056(14) 0.0006(15)
C122 0.044(2) 0.042(2) 0.039(2) -0.0028(19) 0.0086(18) -0.0028(18)
C123 0.055(2) 0.036(2) 0.038(2) 0.0014(19) 0.0166(19) 0.0023(18)
C124 0.070(3) 0.033(2) 0.028(2) -0.0001(18) 0.002(2) 0.008(2)
C125 0.054(2) 0.039(2) 0.037(2) -0.0025(19) -0.0033(19) 0.0008(19)
C126 0.0378(19) 0.041(2) 0.034(2) -0.0025(18) 0.0043(16) -0.0047(17)
C127 0.038(2) 0.053(3) 0.039(2) 0.000(2) 0.0031(17) -0.0034(19)
C128 0.0328(18) 0.044(2) 0.031(2) 0.0075(18) 0.0035(15) 0.0037(16)
C129 0.046(2) 0.046(3) 0.038(2) 0.008(2) 0.0158(18) 0.0093(19)
C130 0.060(3) 0.050(3) 0.030(2) 0.005(2) 0.0119(19) 0.023(2)
C131 0.040(2) 0.051(3) 0.033(2) -0.008(2) -0.0009(17) 0.0208(19)
C132 0.0326(18) 0.038(2) 0.032(2) -0.0055(18) 0.0021(15) 0.0091(15)
C133 0.0291(17) 0.037(2) 0.0330(19) -0.0039(17) 0.0060(15) 0.0042(15)
O141 0.073(2) 0.0380(18) 0.056(2) -0.0065(16) 0.0133(17) -0.0042(16)
O142 0.073(2) 0.074(3) 0.0430(19) -0.0058(18) -0.0057(17) 0.010(2)
O143 0.0578(19) 0.065(2) 0.0446(18) 0.0026(16) -0.0084(15) 0.0276(17)
O144 0.107(3) 0.061(2) 0.0436(19) -0.0020(17) 0.0077(19) 0.036(2)
O145 0.089(3) 0.055(2) 0.0437(19) -0.0024(16) -0.0125(18) 0.0084(19)
O146 0.060(2) 0.062(2) 0.082(3) -0.005(2) -0.032(2) 0.0146(17)
O147 0.097(3) 0.058(2) 0.055(2) 0.0018(19) -0.004(2) 0.044(2)
N141 0.052(2) 0.046(2) 0.041(2) -0.0012(18) 0.0067(17) -0.0071(18)
N142 0.064(2) 0.049(2) 0.0340(19) 0.0048(18) 0.0094(17) 0.0092(19)
N143 0.050(2) 0.048(2) 0.052(2) 0.012(2) 0.0061(18) 0.0061(17)
C141 0.0365(18) 0.037(2) 0.034(2) 0.0081(17) 0.0064(15) -0.0009(16)
C142 0.039(2) 0.038(2) 0.043(2) 0.0102(19) 0.0053(17) 0.0012(17)
C143 0.046(2) 0.030(2) 0.048(2) 0.0017(19) 0.0129(19) 0.0013(17)
C144 0.045(2) 0.040(2) 0.038(2) 0.0016(19) 0.0106(17) -0.0046(18)
C145 0.047(2) 0.045(2) 0.035(2) 0.0039(19) 0.0022(18) 0.0072(19)
C146 0.0378(19) 0.043(2) 0.033(2) 0.0100(18) 0.0037(16) 0.0028(17)
C147 0.047(2) 0.057(3) 0.030(2) 0.007(2) 0.0040(17) 0.014(2)
C148 0.0364(19) 0.053(3) 0.0287(19) 0.0104(19) 0.0055(16) 0.0102(17)
C149 0.048(2) 0.044(2) 0.032(2) 0.0107(19) 0.0108(17) 0.0151(18)
C150 0.044(2) 0.039(2) 0.034(2) 0.0133(18) 0.0024(17) -0.0044(17)
C151 0.0356(19) 0.039(2) 0.0315(19) 0.0100(18) 0.0021(15) 0.0022(16)
C152 0.0347(18) 0.037(2) 0.0325(19) 0.0094(17) 0.0022(15) 0.0016(15)
C153 0.046(2) 0.038(2) 0.033(2) 0.0089(18) 0.0082(17) 0.0053(17)
O201 0.085(3) 0.171(6) 0.105(4) -0.014(4) 0.015(3) 0.017(4)
C201 0.068(4) 0.083(5) 0.105(5) -0.009(4) -0.010(4) -0.001(3)
C301 0.016(3) 0.034(4) 0.093(7) -0.026(5) -0.011(4) -0.009(3)
Cl2 0.0637(19) 0.167(4) 0.149(4) 0.043(3) 0.007(2) 0.052(2)
Cl1 0.118(3) 0.234(6) 0.091(3) -0.072(4) 0.052(3) -0.088(4)
C401 0.096(9) 0.060(7) 0.109(11) 0.059(8) -0.083(9) -0.037(7)
Cl3A 0.091(3) 0.069(2) 0.145(4) -0.007(3) -0.017(3) 0.0177(19)
Cl4A 0.0649(19) 0.082(3) 0.121(3) 0.052(2) 0.0139(19) -0.0031(16)
Cl3B 0.212(8) 0.228(9) 0.168(6) 0.043(6) -0.004(6) -0.058(7)
Cl4B 0.353(13) 0.145(6) 0.224(10) 0.019(6) 0.085(9) 0.098(7)
C402 0.070(8) 0.112(12) 0.158(16) 0.064(12) -0.024(9) -0.027(8)

loop_
_atom_type_symbol
_atom_type_description
_atom_type_scat_dispersion_real
_atom_type_scat_dispersion_imag
_atom_type_scat_source
C C 0.0033 0.0016 'International Tables Vol C Tables 4.2.6.8 and 6.1.1.4'
H H 0.0000 0.0000 'International Tables Vol C Tables 4.2.6.8 and 6.1.1.4'
N N 0.0061 0.0033 'International Tables Vol C Tables 4.2.6.8 and 6.1.1.4'
O O 0.0106 0.0060 'International Tables Vol C Tables 4.2.6.8 and 6.1.1.4'
Cl Cl 0.1484 0.1585 'International Tables Vol C Tables 4.2.6.8 and 6.1.1.4'

loop_
_geom_angle_atom_site_label_1
_geom_angle_atom_site_label_2
_geom_angle_atom_site_label_3
_geom_angle
C1 O1 C12 106.7(3)
C3 O3 H3 109.5
C5 O4 H4 109.5
C42 O31 C31 106.5(3)
C33 O33 H33 109.5
C35 O34 H34 109.5
C17 N1 C19 127.7(3)
C17 N1 H1 116.2
C19 N1 H1 116.1
C47 N31 C49 128.9(4)
C47 N31 H31 115.6
C49 N31 H31 115.6
O1 C1 C6 111.6(3)
O1 C1 C2 124.3(3)
C6 C1 C2 124.1(4)
C1 C2 C3 114.2(3)
C1 C2 C13 125.5(4)
C3 C2 C13 120.3(3)
O3 C3 C4 116.5(4)
O3 C3 C2 119.9(4)
C4 C3 C2 123.7(3)
C3 C4 C5 117.9(4)
C3 C4 C15 120.7(3)
C5 C4 C15 121.4(4)
O4 C5 C6 121.9(3)
O4 C5 C4 117.7(4)
C6 C5 C4 120.3(3)
C1 C6 C5 119.8(3)
C1 C6 C7 107.7(3)
C5 C6 C7 131.8(3)
C12 C7 C8 112.4(3)
C12 C7 C6 99.7(3)
C8 C7 C6 119.0(3)
C12 C7 C16 110.1(3)
C8 C7 C16 105.6(3)
C6 C7 C16 109.9(3)
O5 C8 C9 127.0(3)
O5 C8 C7 115.7(3)
C9 C8 C7 116.9(3)
C8 C9 C17 119.6(3)
C8 C9 C10 120.3(3)
C17 C9 C10 120.1(3)
O6 C10 C9 122.5(3)
O6 C10 C11 118.0(3)
C9 C10 C11 119.1(3)
C12 C11 C10 117.4(3)
C12 C11 H11 121.3
C10 C11 H11 121.3
C11 C12 O1 124.7(3)
C11 C12 C7 124.6(3)
O1 C12 C7 110.6(3)
O2 C13 C14 118.9(4)
O2 C13 C2 120.1(4)
C14 C13 C2 121.0(3)
C13 C14 H14A 109.5
C13 C14 H14B 109.5
H14A C14 H14B 109.5
C13 C14 H14C 109.5
H14A C14 H14C 109.5
H14B C14 H14C 109.5
C4 C15 H15A 109.5
C4 C15 H15B 109.5
H15A C15 H15B 109.5
C4 C15 H15C 109.5
H15A C15 H15C 109.5
H15B C15 H15C 109.5
C7 C16 H16A 109.5
C7 C16 H16B 109.5
H16A C16 H16B 109.5
C7 C16 H16C 109.5
H16A C16 H16C 109.5
H16B C16 H16C 109.5
N1 C17 C9 118.5(3)
N1 C17 C18 120.7(3)
C9 C17 C18 120.8(3)
C17 C18 H18A 109.5
C17 C18 H18B 109.5
H18A C18 H18B 109.5
C17 C18 H18C 109.5
H18A C18 H18C 109.5
H18B C18 H18C 109.5
N1 C19 C20 109.7(3)
N1 C19 C49 111.1(3)
C20 C19 C49 110.6(3)
N1 C19 H19 108.4
C20 C19 H19 108.4
C49 C19 H19 108.4
C21 C20 C19 111.2(3)
C21 C20 H20A 109.4
C19 C20 H20A 109.4
C21 C20 H20B 109.4
C19 C20 H20B 109.4
H20A C20 H20B 108.0
C20 C21 C51 111.3(4)
C20 C21 H21A 109.4
C51 C21 H21A 109.4
C20 C21 H21B 109.4
C51 C21 H21B 109.3
H21A C21 H21B 108.0
C36 C31 C32 125.7(3)
C36 C31 O31 111.7(3)
C32 C31 O31 122.6(4)
C31 C32 C33 113.2(4)
C31 C32 C43 127.2(4)
C33 C32 C43 119.6(4)
O33 C33 C34 117.1(3)
O33 C33 C32 119.5(4)
C34 C33 C32 123.3(3)
C35 C34 C33 119.0(3)
C35 C34 C45 120.8(4)
C33 C34 C45 120.1(3)
O34 C35 C34 119.3(3)
O34 C35 C36 120.7(3)
C34 C35 C36 120.0(4)
C31 C36 C35 118.7(3)
C31 C36 C37 107.2(3)
C35 C36 C37 133.4(4)
C42 C37 C38 112.9(3)
C42 C37 C36 99.6(3)
C38 C37 C36 118.9(3)
C42 C37 C46 109.8(3)
C38 C37 C46 105.4(3)
C36 C37 C46 110.2(3)
O35 C38 C39 124.9(4)
O35 C38 C37 117.6(3)
C39 C38 C37 117.2(3)
C47 C39 C38 121.3(3)
C47 C39 C40 121.2(3)
C38 C39 C40 117.4(4)
O36 C40 C41 117.2(4)
O36 C40 C39 121.1(4)
C41 C40 C39 121.5(3)
C42 C41 C40 118.0(4)
C42 C41 H41 121.0
C40 C41 H41 121.0
C41 C42 O31 125.0(4)
C41 C42 C37 123.9(4)
O31 C42 C37 111.1(3)
O32 C43 C32 121.0(4)
O32 C43 C44 119.0(4)
C32 C43 C44 120.0(4)
C43 C44 H44A 109.5
C43 C44 H44B 109.5
H44A C44 H44B 109.5
C43 C44 H44C 109.5
H44A C44 H44C 109.5
H44B C44 H44C 109.5
C34 C45 H45A 109.5
C34 C45 H45B 109.5
H45A C45 H45B 109.5
C34 C45 H45C 109.5
H45A C45 H45C 109.5
H45B C45 H45C 109.5
C37 C46 H46A 109.5
C37 C46 H46B 109.5
H46A C46 H46B 109.5
C37 C46 H46C 109.5
H46A C46 H46C 109.5
H46B C46 H46C 109.5
N31 C47 C39 118.4(4)
N31 C47 C48 120.3(4)
C39 C47 C48 121.4(3)
C47 C48 H48A 109.5
C47 C48 H48B 109.5
H48A C48 H48B 109.5
C47 C48 H48C 109.5
H48A C48 H48C 109.5
H48B C48 H48C 109.5
N31 C49 C50 109.4(4)
N31 C49 C19 109.8(3)
C50 C49 C19 108.1(3)
N31 C49 H49 109.8
C50 C49 H49 109.8
C19 C49 H49 109.8
C49 C50 C51 109.4(4)
C49 C50 H50A 109.8
C51 C50 H50A 109.8
C49 C50 H50B 109.8
C51 C50 H50B 109.8
H50A C50 H50B 108.2
C21 C51 C50 110.7(6)
C21 C51 H51A 109.5
C50 C51 H51A 109.5
C21 C51 H51B 109.5
C50 C51 H51B 109.5
H51A C51 H51B 108.1
C72 O61 C61 106.7(2)
C63 O63 H63 109.5
C65 O64 H64 109.5
C102 O91 C91 106.2(3)
C93 O93 H93 109.5
C95 O94 H94 109.5
C77 N61 C79 129.3(3)
C77 N61 H61 115.4
C79 N61 H61 115.4
C107 N91 C109 130.0(3)
C107 N91 H91 115.0
C109 N91 H91 115.0
C66 C61 O61 111.6(3)
C66 C61 C62 124.1(3)
O61 C61 C62 124.2(3)
C61 C62 C63 114.6(3)
C61 C62 C73 125.9(3)
C63 C62 C73 119.5(3)
O63 C63 C64 117.0(3)
O63 C63 C62 119.8(3)
C64 C63 C62 123.2(3)
C63 C64 C65 118.3(3)
C63 C64 C75 120.7(3)
C65 C64 C75 121.0(3)
O64 C65 C66 121.5(3)
O64 C65 C64 118.1(3)
C66 C65 C64 120.4(3)
C61 C66 C65 119.5(3)
C61 C66 C67 107.7(3)
C65 C66 C67 132.3(3)
C72 C67 C66 99.5(3)
C72 C67 C68 113.4(3)
C66 C67 C68 120.3(3)
C72 C67 C76 108.8(3)
C66 C67 C76 109.2(3)
C68 C67 C76 105.3(3)
O65 C68 C69 126.3(3)
O65 C68 C67 115.7(3)
C69 C68 C67 117.7(3)
C77 C69 C68 120.0(3)
C77 C69 C70 120.7(3)
C68 C69 C70 119.3(3)
O66 C70 C71 118.1(3)
O66 C70 C69 122.0(3)
C71 C70 C69 119.6(3)
C72 C71 C70 118.7(3)
C72 C71 H71 120.7
C70 C71 H71 120.7
C71 C72 O61 126.0(3)
C71 C72 C67 124.0(3)
O61 C72 C67 109.9(3)
O62 C73 C62 120.3(4)
O62 C73 C74 119.0(3)
C62 C73 C74 120.7(3)
C64 C75 H75A 109.5
C64 C75 H75B 109.5
H75A C75 H75B 109.5
C64 C75 H75C 109.5
H75A C75 H75C 109.5
H75B C75 H75C 109.5
C67 C76 H76A 109.5
C67 C76 H76B 109.5
H76A C76 H76B 109.5
C67 C76 H76C 109.5
H76A C76 H76C 109.5
H76B C76 H76C 109.5
N61 C77 C69 118.4(3)
N61 C77 C78 119.7(3)
C69 C77 C78 121.9(3)
C77 C78 H78A 109.5
C77 C78 H78B 109.5
H78A C78 H78B 109.5
C77 C78 H78C 109.5
H78A C78 H78C 109.5
H78B C78 H78C 109.5
N61 C79 C109 109.5(3)
N61 C79 C80 109.5(3)
C109 C79 C80 111.2(3)
N61 C79 H79 108.9
C109 C79 H79 108.9
C80 C79 H79 108.9
C79 C80 C81 110.6(3)
C79 C80 H80A 109.5
C81 C80 H80A 109.5
C79 C80 H80B 109.5
C81 C80 H80B 109.5
H80A C80 H80B 108.1
C111 C81 C80 111.1(3)
C111 C81 H81A 109.4
C80 C81 H81A 109.4
C111 C81 H81B 109.4
C80 C81 H81B 109.4
H81A C81 H81B 108.0
O91 C91 C92 123.3(3)
O91 C91 C96 112.1(3)
C92 C91 C96 124.5(3)
C91 C92 C93 114.3(4)
C91 C92 C103 124.7(4)
C93 C92 C103 121.1(3)
O93 C93 C94 117.2(4)
O93 C93 C92 119.4(4)
C94 C93 C92 123.4(3)
C95 C94 C93 118.2(4)
C95 C94 C105 121.8(4)
C93 C94 C105 119.9(3)
O94 C95 C96 120.8(3)
O94 C95 C94 118.4(3)
C96 C95 C94 120.7(4)
C95 C96 C91 118.8(3)
C95 C96 C97 133.1(3)
C91 C96 C97 107.3(3)
C96 C97 C102 99.3(3)
C96 C97 C98 119.1(3)
C102 C97 C98 112.1(3)
C96 C97 C106 110.1(3)
C102 C97 C106 110.4(3)
C98 C97 C106 105.7(3)
O95 C98 C99 125.3(3)
O95 C98 C97 117.4(3)
C99 C98 C97 116.9(3)
C107 C99 C98 121.3(3)
C107 C99 C100 119.8(3)
C98 C99 C100 118.9(3)
O96 C100 C101 117.0(3)
O96 C100 C99 122.8(3)
C101 C100 C99 119.9(3)
C102 C101 C100 119.1(4)
C102 C101 H101 120.5
C100 C101 H101 120.5
C101 C102 O91 125.3(4)
C101 C102 C97 124.0(3)
O91 C102 C97 110.6(3)
O92 C103 C92 119.7(4)
O92 C103 C104 118.8(4)
C92 C103 C104 121.5(3)
C103 C104 H10C 109.5
C103 C104 H10D 109.5
H10C C104 H10D 109.5
C103 C104 H10E 109.5
H10C C104 H10E 109.5
H10D C104 H10E 109.5
C94 C105 H10F 109.5
C94 C105 H10G 109.5
H10F C105 H10G 109.5
C94 C105 H10H 109.5
H10F C105 H10H 109.5
H10G C105 H10H 109.5
C97 C106 H10I 109.5
C97 C106 H10J 109.5
H10I C106 H10J 109.5
C97 C106 H10K 109.5
H10I C106 H10K 109.5
H10J C106 H10K 109.5
N91 C107 C99 119.3(3)
N91 C107 C108 118.5(3)
C99 C107 C108 122.3(3)
C107 C108 H10L 109.5
C107 C108 H10M 109.5
H10L C108 H10M 109.5
C107 C108 H10N 109.5
H10L C108 H10N 109.5
H10M C108 H10N 109.5
N91 C109 C79 108.0(3)
N91 C109 C110 109.2(3)
C79 C109 C110 110.8(3)
N91 C109 H109 109.6
C79 C109 H109 109.6
C110 C109 H109 109.6
C111 C110 C109 111.3(3)
C111 C110 H11C 109.3
C109 C110 H11C 109.4
C111 C110 H11D 109.4
C109 C110 H11D 109.4
H11C C110 H11D 108.0
C81 C111 C110 111.3(3)
C81 C111 H11E 109.4
C110 C111 H11E 109.4
C81 C111 H11F 109.4
C110 C111 H11F 109.3
H11E C111 H11F 108.0
O121 N121 O122 123.3(4)
O121 N121 C124 118.4(4)
O122 N121 C124 118.2(5)
O125 N122 O124 125.9(5)
O125 N122 C130 116.0(5)
O124 N122 C130 118.1(4)
O127 N123 O126 125.0(4)
O127 N123 C132 117.7(3)
O126 N123 C132 117.4(4)
C122 C121 C126 118.6(4)
C122 C121 C133 134.1(3)
C126 C121 C133 107.1(3)
C121 C122 C123 118.7(4)
C121 C122 H122 120.6
C123 C122 H122 120.6
C124 C123 C122 120.5(4)
C124 C123 H123 119.7
C122 C123 H123 119.7
C123 C124 C125 123.1(4)
C123 C124 N121 119.5(5)
C125 C124 N121 117.4(4)
C126 C125 C124 116.3(4)
C126 C125 H125 121.8
C124 C125 H125 121.9
C125 C126 C121 122.7(4)
C125 C126 C127 126.5(4)
C121 C126 C127 110.7(4)
O123 C127 C126 128.2(4)
O123 C127 C128 127.8(5)
C126 C127 C128 104.0(3)
C129 C128 C133 124.6(4)
C129 C128 C127 125.5(4)
C133 C128 C127 109.9(4)
C128 C129 C130 116.2(4)
C128 C129 H129 121.9
C130 C129 H129 121.9
C131 C130 C129 122.5(4)
C131 C130 N122 120.0(4)
C129 C130 N122 117.5(5)
C130 C131 C132 119.0(4)
C130 C131 H131 120.5
C132 C131 H131 120.5
C131 C132 C133 121.0(4)
C131 C132 N123 116.4(3)
C133 C132 N123 122.5(4)
C132 C133 C128 116.4(4)
C132 C133 C121 135.5(4)
C128 C133 C121 108.1(3)
O142 N141 O141 124.0(4)
O142 N141 C144 116.5(4)
O141 N141 C144 119.4(4)
O145 N142 O144 124.5(4)
O145 N142 C153 117.8(4)
O144 N142 C153 117.7(4)
O146 N143 O147 123.3(4)
O146 N143 C151 117.1(4)
O147 N143 C151 119.6(4)
C146 C141 C142 119.7(4)
C146 C141 C152 106.2(3)
C142 C141 C152 133.8(4)
C143 C142 C141 118.2(4)
C143 C142 H142 120.9
C141 C142 H142 120.9
C144 C143 C142 120.8(4)
C144 C143 H143 119.6
C142 C143 H143 119.6
C143 C144 C145 122.6(4)
C143 C144 N141 118.7(4)
C145 C144 N141 118.6(4)
C144 C145 C146 115.7(4)
C144 C145 H145 122.1
C146 C145 H145 122.2
C145 C146 C141 123.0(4)
C145 C146 C147 125.5(4)
C141 C146 C147 111.5(4)
O143 C147 C148 127.1(4)
O143 C147 C146 128.1(4)
C148 C147 C146 104.7(3)
C149 C148 C152 124.1(4)
C149 C148 C147 126.3(4)
C152 C148 C147 109.6(4)
C148 C149 C153 116.6(4)
C148 C149 H149 121.7
C153 C149 H149 121.7
C153 C150 C151 119.0(4)
C153 C150 H150 120.5
C151 C150 H150 120.5
C150 C151 C152 120.6(4)
C150 C151 N143 116.0(3)
C152 C151 N143 123.3(4)
C148 C152 C151 116.4(4)
C148 C152 C141 107.9(3)
C151 C152 C141 135.8(4)
C150 C153 C149 123.0(4)
C150 C153 N142 118.0(4)
C149 C153 N142 118.9(4)
Cl2 C301 Cl1 103.6(5)
Cl2 C301 H30A 111.0
Cl1 C301 H30A 111.0
Cl2 C301 H30B 111.0
Cl1 C301 H30B 111.0
H30A C301 H30B 109.0
Cl3A C401 Cl4A 108.6(8)
Cl3A C401 H40A 109.9
Cl4A C401 H40A 110.0
Cl3A C401 H40B 109.9
Cl4A C401 H40B 110.0
H40A C401 H40B 108.4
Cl4B C402 Cl3B 77.7(6)
Cl4B C402 H40C 115.5
Cl3B C402 H40C 115.7
Cl4B C402 H40D 115.4
Cl3B C402 H40D 115.7
H40C C402 H40D 112.7

loop_
_geom_bond_atom_site_label_1
_geom_bond_atom_site_label_2
_geom_bond_distance
O1 C1 1.384(5)
O1 C12 1.382(4)
O2 C13 1.246(5)
O3 C3 1.350(5)
O3 H3 0.8400
O4 C5 1.348(4)
O4 H4 0.8400
O5 C8 1.243(5)
O6 C10 1.239(5)
O31 C42 1.355(5)
O31 C31 1.401(4)
O32 C43 1.251(5)
O33 C33 1.362(5)
O33 H33 0.8400
O34 C35 1.343(5)
O34 H34 0.8400
O35 C38 1.235(5)
O36 C40 1.267(4)
N1 C17 1.314(5)
N1 C19 1.461(4)
N1 H1 0.8800
N31 C47 1.336(4)
N31 C49 1.450(6)
N31 H31 0.8800
C1 C6 1.375(5)
C1 C2 1.395(5)
C2 C3 1.428(6)
C2 C13 1.466(5)
C3 C4 1.393(6)
C4 C5 1.406(5)
C4 C15 1.465(6)
C5 C6 1.381(6)
C6 C7 1.515(5)
C7 C12 1.483(5)
C7 C8 1.527(5)
C7 C16 1.557(5)
C8 C9 1.423(5)
C9 C17 1.447(4)
C9 C10 1.459(5)
C10 C11 1.484(4)
C11 C12 1.329(5)
C11 H11 0.9500
C13 C14 1.484(7)
C14 H14A 0.9800
C14 H14B 0.9800
C14 H14C 0.9800
C15 H15A 0.9800
C15 H15B 0.9800
C15 H15C 0.9800
C16 H16A 0.9800
C16 H16B 0.9800
C16 H16C 0.9800
C17 C18 1.487(5)
C18 H18A 0.9800
C18 H18B 0.9800
C18 H18C 0.9800
C19 C20 1.516(6)
C19 C49 1.552(5)
C19 H19 1.0000
C20 C21 1.514(5)
C20 H20A 0.9900
C20 H20B 0.9900
C21 C51 1.520(7)
C21 H21A 0.9900
C21 H21B 0.9900
C31 C36 1.365(6)
C31 C32 1.383(6)
C32 C33 1.449(5)
C32 C43 1.453(6)
C33 C34 1.375(6)
C34 C35 1.391(5)
C34 C45 1.511(5)
C35 C36 1.401(5)
C36 C37 1.516(5)
C37 C42 1.487(5)
C37 C38 1.514(6)
C37 C46 1.564(5)
C38 C39 1.452(4)
C39 C47 1.414(6)
C39 C40 1.480(6)
C40 C41 1.450(7)
C41 C42 1.333(5)
C41 H41 0.9500
C43 C44 1.506(6)
C44 H44A 0.9800
C44 H44B 0.9800
C44 H44C 0.9800
C45 H45A 0.9800
C45 H45B 0.9800
C45 H45C 0.9800
C46 H46A 0.9800
C46 H46B 0.9800
C46 H46C 0.9800
C47 C48 1.463(6)
C48 H48A 0.9800
C48 H48B 0.9800
C48 H48C 0.9800
C49 C50 1.532(5)
C49 H49 1.0000
C50 C51 1.523(9)
C50 H50A 0.9900
C50 H50B 0.9900
C51 H51A 0.9900
C51 H51B 0.9900
O61 C72 1.375(4)
O61 C61 1.398(4)
O62 C73 1.245(5)
O63 C63 1.350(4)
O63 H63 0.8400
O64 C65 1.345(4)
O64 H64 0.8400
O65 C68 1.253(4)
O66 C70 1.253(4)
O91 C102 1.373(4)
O91 C91 1.394(4)
O92 C103 1.244(5)
O93 C93 1.346(5)
O93 H93 0.8400
O94 C95 1.359(5)
O94 H94 0.8400
O95 C98 1.242(5)
O96 C100 1.253(4)
N61 C77 1.348(4)
N61 C79 1.465(4)
N61 H61 0.8800
N91 C107 1.318(5)
N91 C109 1.454(5)
N91 H91 0.8800
C61 C66 1.366(5)
C61 C62 1.393(5)
C62 C63 1.434(5)
C62 C73 1.464(5)
C63 C64 1.394(5)
C64 C65 1.393(5)
C64 C75 1.493(5)
C65 C66 1.401(5)
C66 C67 1.516(5)
C67 C72 1.500(5)
C67 C68 1.519(4)
C67 C76 1.552(6)
C68 C69 1.428(5)
C69 C77 1.425(4)
C69 C70 1.480(4)
C70 C71 1.462(5)
C71 C72 1.319(5)
C71 H71 0.9500
C73 C74 1.496(6)
C75 H75A 0.9800
C75 H75B 0.9800
C75 H75C 0.9800
C76 H76A 0.9800
C76 H76B 0.9800
C76 H76C 0.9800
C77 C78 1.498(5)
C78 H78A 0.9800
C78 H78B 0.9800
C78 H78C 0.9800
C79 C109 1.530(5)
C79 C80 1.526(5)
C79 H79 1.0000
C80 C81 1.523(4)
C80 H80A 0.9900
C80 H80B 0.9900
C81 C111 1.522(6)
C81 H81A 0.9900
C81 H81B 0.9900
C91 C92 1.388(5)
C91 C96 1.385(5)
C92 C93 1.427(6)
C92 C103 1.477(6)
C93 C94 1.394(6)
C94 C95 1.395(5)
C94 C105 1.493(5)
C95 C96 1.386(5)
C96 C97 1.512(5)
C97 C102 1.511(5)
C97 C98 1.516(5)
C97 C106 1.547(6)
C98 C99 1.444(5)
C99 C107 1.421(5)
C99 C100 1.466(5)
C100 C101 1.458(5)
C101 C102 1.310(5)
C101 H101 0.9500
C103 C104 1.474(6)
C104 H10C 0.9800
C104 H10D 0.9800
C104 H10E 0.9800
C105 H10F 0.9800
C105 H10G 0.9800
C105 H10H 0.9800
C106 H10I 0.9800
C106 H10J 0.9800
C106 H10K 0.9800
C107 C108 1.497(6)
C108 H10L 0.9800
C108 H10M 0.9800
C108 H10N 0.9800
C109 C110 1.541(5)
C109 H109 1.0000
C110 C111 1.534(6)
C110 H11C 0.9900
C110 H11D 0.9900
C111 H11E 0.9900
C111 H11F 0.9900
O121 N121 1.202(6)
O122 N121 1.193(6)
O123 C127 1.185(5)
O124 N122 1.233(6)
O125 N122 1.232(6)
O126 N123 1.229(4)
O127 N123 1.224(5)
N121 C124 1.465(6)
N122 C130 1.479(6)
N123 C132 1.479(6)
C121 C122 1.382(6)
C121 C126 1.412(5)
C121 C133 1.502(6)
C122 C123 1.384(6)
C122 H122 0.9500
C123 C124 1.368(7)
C123 H123 0.9500
C124 C125 1.364(7)
C125 C126 1.377(6)
C125 H125 0.9500
C126 C127 1.477(7)
C127 C128 1.507(5)
C128 C129 1.351(6)
C128 C133 1.395(6)
C129 C130 1.389(6)
C129 H129 0.9500
C130 C131 1.371(7)
C131 C132 1.375(7)
C131 H131 0.9500
C132 C133 1.395(5)
O141 N141 1.213(5)
O142 N141 1.228(5)
O143 C147 1.210(5)
O144 N142 1.213(5)
O145 N142 1.212(5)
O146 N143 1.208(5)
O147 N143 1.224(5)
N141 C144 1.467(5)
N142 C153 1.492(6)
N143 C151 1.487(5)
C141 C146 1.404(5)
C141 C142 1.396(6)
C141 C152 1.517(6)
C142 C143 1.389(6)
C142 H142 0.9500
C143 C144 1.386(6)
C143 H143 0.9500
C144 C145 1.397(6)
C145 C146 1.388(6)
C145 H145 0.9500
C146 C147 1.474(6)
C147 C148 1.484(6)
C148 C149 1.364(6)
C148 C152 1.413(6)
C149 C153 1.376(6)
C149 H149 0.9500
C150 C153 1.377(6)
C150 C151 1.394(6)
C150 H150 0.9500
C151 C152 1.398(5)
O201 C201 1.356(8)
C301 Cl2 1.665(8)
C301 Cl1 1.947(10)
C301 H30A 0.9900
C301 H30B 0.9900
C401 Cl3A 1.586(12)
C401 Cl4A 2.03(2)
C401 H40A 0.9900
C401 H40B 0.9900
Cl3B C402 2.248(17)
Cl4B C402 1.93(2)
C402 H40C 0.9900
C402 H40D 0.9900

loop_
_geom_torsion_atom_site_label_1
_geom_torsion_atom_site_label_2
_geom_torsion_atom_site_label_3
_geom_torsion_atom_site_label_4
_geom_torsion
C12 O1 C1 C6 5.6(4)
C12 O1 C1 C2 -175.3(3)
O1 C1 C2 C3 -179.6(3)
C6 C1 C2 C3 -0.7(5)
O1 C1 C2 C13 0.9(6)
C6 C1 C2 C13 179.9(4)
C1 C2 C3 O3 -177.8(3)
C13 C2 C3 O3 1.7(5)
C1 C2 C3 C4 1.6(5)
C13 C2 C3 C4 -179.0(4)
O3 C3 C4 C5 178.4(3)
C2 C3 C4 C5 -1.0(5)
O3 C3 C4 C15 -2.2(5)
C2 C3 C4 C15 178.4(4)
C3 C4 C5 O4 -178.8(3)
C15 C4 C5 O4 1.7(5)
C3 C4 C5 C6 -0.5(5)
C15 C4 C5 C6 -179.9(3)
O1 C1 C6 C5 178.4(3)
C2 C1 C6 C5 -0.7(5)
O1 C1 C6 C7 6.9(4)
C2 C1 C6 C7 -172.2(3)
O4 C5 C6 C1 179.6(3)
C4 C5 C6 C1 1.3(5)
O4 C5 C6 C7 -11.3(6)
C4 C5 C6 C7 170.4(3)
C1 C6 C7 C12 -15.2(3)
C5 C6 C7 C12 174.6(4)
C1 C6 C7 C8 -137.7(3)
C5 C6 C7 C8 52.2(5)
C1 C6 C7 C16 100.5(3)
C5 C6 C7 C16 -69.7(5)
C12 C7 C8 O5 -156.3(3)
C6 C7 C8 O5 -40.4(4)
C16 C7 C8 O5 83.5(4)
C12 C7 C8 C9 30.5(4)
C6 C7 C8 C9 146.4(3)
C16 C7 C8 C9 -89.7(4)
O5 C8 C9 C17 -1.4(5)
C7 C8 C9 C17 170.9(3)
O5 C8 C9 C10 177.2(3)
C7 C8 C9 C10 -10.5(5)
C8 C9 C10 O6 174.2(3)
C17 C9 C10 O6 -7.2(5)
C8 C9 C10 C11 -12.7(5)
C17 C9 C10 C11 165.8(3)
O6 C10 C11 C12 -172.4(3)
C9 C10 C11 C12 14.2(5)
C10 C11 C12 O1 -168.0(3)
C10 C11 C12 C7 9.1(5)
C1 O1 C12 C11 161.1(4)
C1 O1 C12 C7 -16.3(4)
C8 C7 C12 C11 -31.2(5)
C6 C7 C12 C11 -158.2(4)
C16 C7 C12 C11 86.3(4)
C8 C7 C12 O1 146.2(3)
C6 C7 C12 O1 19.2(3)
C16 C7 C12 O1 -96.3(3)
C1 C2 C13 O2 179.7(4)
C3 C2 C13 O2 0.3(6)
C1 C2 C13 C14 -1.4(6)
C3 C2 C13 C14 179.2(4)
C19 N1 C17 C9 176.4(3)
C19 N1 C17 C18 -5.0(5)
C8 C9 C17 N1 -172.2(3)
C10 C9 C17 N1 9.2(5)
C8 C9 C17 C18 9.2(5)
C10 C9 C17 C18 -169.4(3)
C17 N1 C19 C20 -135.5(4)
C17 N1 C19 C49 101.8(4)
N1 C19 C20 C21 -179.5(4)
C49 C19 C20 C21 -56.6(5)
C19 C20 C21 C51 54.7(7)
C42 O31 C31 C36 5.0(4)
C42 O31 C31 C32 -173.1(3)
C36 C31 C32 C33 0.5(5)
O31 C31 C32 C33 178.3(3)
C36 C31 C32 C43 -178.8(4)
O31 C31 C32 C43 -1.0(6)
C31 C32 C33 O33 -178.0(3)
C43 C32 C33 O33 1.3(6)
C31 C32 C33 C34 1.5(5)
C43 C32 C33 C34 -179.1(4)
O33 C33 C34 C35 177.7(4)
C32 C33 C34 C35 -1.9(6)
O33 C33 C34 C45 -1.3(6)
C32 C33 C34 C45 179.1(4)
C33 C34 C35 O34 -179.5(3)
C45 C34 C35 O34 -0.5(6)
C33 C34 C35 C36 0.3(6)
C45 C34 C35 C36 179.2(4)
C32 C31 C36 C35 -2.1(6)
O31 C31 C36 C35 179.9(3)
C32 C31 C36 C37 -173.9(3)
O31 C31 C36 C37 8.0(4)
O34 C35 C36 C31 -178.6(3)
C34 C35 C36 C31 1.7(5)
O34 C35 C36 C37 -9.4(6)
C34 C35 C36 C37 170.9(4)
C31 C36 C37 C42 -16.3(4)
C35 C36 C37 C42 173.6(4)
C31 C36 C37 C38 -139.2(3)
C35 C36 C37 C38 50.7(6)
C31 C36 C37 C46 99.1(4)
C35 C36 C37 C46 -71.1(5)
C42 C37 C38 O35 -152.0(3)
C36 C37 C38 O35 -36.0(5)
C46 C37 C38 O35 88.1(4)
C42 C37 C38 C39 33.2(5)
C36 C37 C38 C39 149.2(3)
C46 C37 C38 C39 -86.7(4)
O35 C38 C39 C47 -6.1(6)
C37 C38 C39 C47 168.3(3)
O35 C38 C39 C40 169.5(4)
C37 C38 C39 C40 -16.1(5)
C47 C39 C40 O36 -5.4(5)
C38 C39 C40 O36 179.0(3)
C47 C39 C40 C41 168.8(3)
C38 C39 C40 C41 -6.9(5)
O36 C40 C41 C42 -174.5(3)
C39 C40 C41 C42 11.2(5)
C40 C41 C42 O31 -168.8(3)
C40 C41 C42 C37 9.0(5)
C31 O31 C42 C41 161.6(4)
C31 O31 C42 C37 -16.5(4)
C38 C37 C42 C41 -30.9(5)
C36 C37 C42 C41 -157.9(4)
C46 C37 C42 C41 86.4(4)
C38 C37 C42 O31 147.2(3)
C36 C37 C42 O31 20.2(4)
C46 C37 C42 O31 -95.5(3)
C31 C32 C43 O32 168.6(4)
C33 C32 C43 O32 -10.7(6)
C31 C32 C43 C44 -11.0(6)
C33 C32 C43 C44 169.7(4)
C49 N31 C47 C39 -170.2(4)
C49 N31 C47 C48 9.3(6)
C38 C39 C47 N31 -178.3(3)
C40 C39 C47 N31 6.3(5)
C38 C39 C47 C48 2.2(6)
C40 C39 C47 C48 -173.3(4)
C47 N31 C49 C50 -148.3(4)
C47 N31 C49 C19 93.2(5)
N1 C19 C49 N31 -59.2(4)
C20 C19 C49 N31 178.7(3)
N1 C19 C49 C50 -178.5(4)
C20 C19 C49 C50 59.4(5)
N31 C49 C50 C51 179.7(5)
C19 C49 C50 C51 -60.7(7)
C20 C21 C51 C50 -56.4(8)
C49 C50 C51 C21 60.0(8)
C72 O61 C61 C66 6.5(4)
C72 O61 C61 C62 -175.0(4)
C66 C61 C62 C63 -2.4(6)
O61 C61 C62 C63 179.3(3)
C66 C61 C62 C73 -179.4(4)
O61 C61 C62 C73 2.3(6)
C61 C62 C63 O63 -177.0(3)
C73 C62 C63 O63 0.2(6)
C61 C62 C63 C64 1.0(6)
C73 C62 C63 C64 178.3(4)
O63 C63 C64 C65 178.6(3)
C62 C63 C64 C65 0.5(6)
O63 C63 C64 C75 -0.4(5)
C62 C63 C64 C75 -178.5(4)
C63 C64 C65 O64 179.4(3)
C75 C64 C65 O64 -1.6(5)
C63 C64 C65 C66 -0.8(5)
C75 C64 C65 C66 178.2(3)
O61 C61 C66 C65 -179.3(3)
C62 C61 C66 C65 2.2(6)
O61 C61 C66 C67 7.5(4)
C62 C61 C66 C67 -171.0(3)
O64 C65 C66 C61 179.4(3)
C64 C65 C66 C61 -0.4(5)
O64 C65 C66 C67 -9.4(6)
C64 C65 C66 C67 170.8(4)
C61 C66 C67 C72 -16.9(4)
C65 C66 C67 C72 171.2(4)
C61 C66 C67 C68 -141.2(3)
C65 C66 C67 C68 46.8(5)
C61 C66 C67 C76 96.9(3)
C65 C66 C67 C76 -75.0(4)
C72 C67 C68 O65 -159.5(3)
C66 C67 C68 O65 -42.0(5)
C76 C67 C68 O65 81.7(4)
C72 C67 C68 C69 26.2(4)
C66 C67 C68 C69 143.6(3)
C76 C67 C68 C69 -92.7(4)
O65 C68 C69 C77 -1.1(6)
C67 C68 C69 C77 172.6(3)
O65 C68 C69 C70 178.9(3)
C67 C68 C69 C70 -7.4(5)
C77 C69 C70 O66 -7.2(5)
C68 C69 C70 O66 172.9(3)
C77 C69 C70 C71 166.3(3)
C68 C69 C70 C71 -13.7(5)
O66 C70 C71 C72 -172.1(4)
C69 C70 C71 C72 14.2(5)
C70 C71 C72 O61 -170.1(3)
C70 C71 C72 C67 7.3(6)
C61 O61 C72 C71 159.5(4)
C61 O61 C72 C67 -18.2(4)
C66 C67 C72 C71 -156.4(4)
C68 C67 C72 C71 -27.4(5)
C76 C67 C72 C71 89.4(4)
C66 C67 C72 O61 21.4(3)
C68 C67 C72 O61 150.4(3)
C76 C67 C72 O61 -92.8(3)
C61 C62 C73 O62 177.8(4)
C63 C62 C73 O62 0.9(6)
C61 C62 C73 C74 -3.9(7)
C63 C62 C73 C74 179.2(4)
C79 N61 C77 C69 179.5(3)
C79 N61 C77 C78 -1.7(5)
C68 C69 C77 N61 -168.7(3)
C70 C69 C77 N61 11.4(5)
C68 C69 C77 C78 12.5(5)
C70 C69 C77 C78 -167.4(3)
C77 N61 C79 C109 106.7(4)
C77 N61 C79 C80 -131.2(4)
N61 C79 C80 C81 -178.6(3)
C109 C79 C80 C81 -57.5(4)
C79 C80 C81 C111 57.5(4)
C102 O91 C91 C92 -174.3(4)
C102 O91 C91 C96 6.1(4)
O91 C91 C92 C93 179.7(4)
C96 C91 C92 C93 -0.6(6)
O91 C91 C92 C103 -0.4(6)
C96 C91 C92 C103 179.3(4)
C91 C92 C93 O93 -179.7(4)
C103 C92 C93 O93 0.4(6)
C91 C92 C93 C94 2.1(6)
C103 C92 C93 C94 -177.8(4)
O93 C93 C94 C95 179.8(4)
C92 C93 C94 C95 -2.0(6)
O93 C93 C94 C105 0.2(6)
C92 C93 C94 C105 178.5(4)
C93 C94 C95 O94 -179.2(4)
C105 C94 C95 O94 0.4(6)
C93 C94 C95 C96 0.3(6)
C105 C94 C95 C96 179.9(4)
O94 C95 C96 C91 -179.5(4)
C94 C95 C96 C91 1.0(6)
O94 C95 C96 C97 -11.4(7)
C94 C95 C96 C97 169.1(4)
O91 C91 C96 C95 178.8(4)
C92 C91 C96 C95 -0.9(6)
O91 C91 C96 C97 7.9(5)
C92 C91 C96 C97 -171.8(4)
C95 C96 C97 C102 174.1(4)
C91 C96 C97 C102 -16.9(4)
C95 C96 C97 C98 52.3(6)
C91 C96 C97 C98 -138.7(4)
C95 C96 C97 C106 -70.0(6)
C91 C96 C97 C106 99.0(4)
C96 C97 C98 O95 -38.1(5)
C102 C97 C98 O95 -153.2(3)
C106 C97 C98 O95 86.4(4)
C96 C97 C98 C99 148.5(3)
C102 C97 C98 C99 33.3(5)
C106 C97 C98 C99 -87.0(4)
O95 C98 C99 C107 -8.5(6)
C97 C98 C99 C107 164.4(3)
O95 C98 C99 C100 169.3(4)
C97 C98 C99 C100 -17.9(5)
C107 C99 C100 O96 -3.0(6)
C98 C99 C100 O96 179.2(4)
C107 C99 C100 C101 171.3(4)
C98 C99 C100 C101 -6.5(6)
O96 C100 C101 C102 -171.8(4)
C99 C100 C101 C102 13.5(6)
C100 C101 C102 O91 -170.9(4)
C100 C101 C102 C97 5.1(6)
C91 O91 C102 C101 158.6(4)
C91 O91 C102 C97 -17.9(4)
C96 C97 C102 C101 -155.1(4)
C98 C97 C102 C101 -28.3(5)
C106 C97 C102 C101 89.3(5)
C96 C97 C102 O91 21.4(4)
C98 C97 C102 O91 148.2(3)
C106 C97 C102 O91 -94.2(4)
C91 C92 C103 O92 172.4(4)
C93 C92 C103 O92 -7.7(6)
C91 C92 C103 C104 -9.4(6)
C93 C92 C103 C104 170.5(4)
C109 N91 C107 C99 -165.4(3)
C109 N91 C107 C108 16.0(6)
C98 C99 C107 N91 -178.6(3)
C100 C99 C107 N91 3.6(5)
C98 C99 C107 C108 0.0(6)
C100 C99 C107 C108 -177.8(4)
C107 N91 C109 C79 94.8(4)
C107 N91 C109 C110 -144.6(4)
N61 C79 C109 N91 -63.6(4)
C80 C79 C109 N91 175.3(3)
N61 C79 C109 C110 176.8(3)
C80 C79 C109 C110 55.7(4)
N91 C109 C110 C111 -172.9(3)
C79 C109 C110 C111 -54.0(4)
C80 C81 C111 C110 -56.1(5)
C109 C110 C111 C81 54.4(5)
C126 C121 C122 C123 0.9(6)
C133 C121 C122 C123 175.0(4)
C121 C122 C123 C124 -0.3(6)
C122 C123 C124 C125 0.2(7)
C122 C123 C124 N121 179.2(4)
O121 N121 C124 C123 -9.7(6)
O122 N121 C124 C123 167.6(5)
O121 N121 C124 C125 169.4(4)
O122 N121 C124 C125 -13.4(7)
C123 C124 C125 C126 -0.7(7)
N121 C124 C125 C126 -179.8(4)
C124 C125 C126 C121 1.4(6)
C124 C125 C126 C127 -174.8(4)
C122 C121 C126 C125 -1.6(6)
C133 C121 C126 C125 -177.1(4)
C122 C121 C126 C127 175.2(4)
C133 C121 C126 C127 -0.3(5)
C125 C126 C127 O123 -3.8(8)
C121 C126 C127 O123 179.6(5)
C125 C126 C127 C128 174.7(4)
C121 C126 C127 C128 -1.9(5)
O123 C127 C128 C129 2.4(8)
C126 C127 C128 C129 -176.1(4)
O123 C127 C128 C133 -177.9(5)
C126 C127 C128 C133 3.6(5)
C133 C128 C129 C130 -1.6(6)
C127 C128 C129 C130 178.1(4)
C128 C129 C130 C131 3.7(6)
C128 C129 C130 N122 -177.7(4)
O125 N122 C130 C131 -13.3(6)
O124 N122 C130 C131 168.3(4)
O125 N122 C130 C129 167.9(4)
O124 N122 C130 C129 -10.4(6)
C129 C130 C131 C132 -1.4(6)
N122 C130 C131 C132 179.9(4)
C130 C131 C132 C133 -3.0(6)
C130 C131 C132 N123 175.0(3)
O127 N123 C132 C131 -157.7(4)
O126 N123 C132 C131 22.0(5)
O127 N123 C132 C133 20.3(5)
O126 N123 C132 C133 -160.0(3)
C131 C132 C133 C128 4.8(5)
N123 C132 C133 C128 -173.1(3)
C131 C132 C133 C121 -172.9(4)
N123 C132 C133 C121 9.2(7)
C129 C128 C133 C132 -2.5(6)
C127 C128 C133 C132 177.8(3)
C129 C128 C133 C121 175.8(4)
C127 C128 C133 C121 -3.9(4)
C122 C121 C133 C132 5.9(8)
C126 C121 C133 C132 -179.5(4)
C122 C121 C133 C128 -171.9(4)
C126 C121 C133 C128 2.6(4)
C146 C141 C142 C143 0.9(6)
C152 C141 C142 C143 173.6(4)
C141 C142 C143 C144 0.6(6)
C142 C143 C144 C145 -1.5(7)
C142 C143 C144 N141 -179.0(4)
O142 N141 C144 C143 166.2(4)
O141 N141 C144 C143 -12.8(6)
O142 N141 C144 C145 -11.4(6)
O141 N141 C144 C145 169.6(4)
C143 C144 C145 C146 0.8(7)
N141 C144 C145 C146 178.3(4)
C144 C145 C146 C141 0.8(7)
C144 C145 C146 C147 -175.8(4)
C142 C141 C146 C145 -1.7(7)
C152 C141 C146 C145 -176.2(4)
C142 C141 C146 C147 175.3(4)
C152 C141 C146 C147 0.9(5)
C145 C146 C147 O143 -5.0(8)
C141 C146 C147 O143 178.1(5)
C145 C146 C147 C148 173.8(4)
C141 C146 C147 C148 -3.2(5)
O143 C147 C148 C149 4.7(8)
C146 C147 C148 C149 -174.0(4)
O143 C147 C148 C152 -176.8(5)
C146 C147 C148 C152 4.4(5)
C152 C148 C149 C153 1.8(7)
C147 C148 C149 C153 -180.0(4)
C153 C150 C151 C152 -1.8(6)
C153 C150 C151 N143 -178.6(4)
O146 N143 C151 C150 0.1(6)
O147 N143 C151 C150 179.7(4)
O146 N143 C151 C152 -176.6(4)
O147 N143 C151 C152 3.0(7)
C149 C148 C152 C151 -5.5(7)
C147 C148 C152 C151 176.1(4)
C149 C148 C152 C141 174.5(4)
C147 C148 C152 C141 -4.0(5)
C150 C151 C152 C148 5.3(6)
N143 C151 C152 C148 -178.1(4)
C150 C151 C152 C141 -174.6(4)
N143 C151 C152 C141 1.9(7)
C146 C141 C152 C148 2.0(5)
C142 C141 C152 C148 -171.4(5)
C146 C141 C152 C151 -178.1(5)
C142 C141 C152 C151 8.6(8)
C151 C150 C153 C149 -2.1(7)
C151 C150 C153 N142 175.3(4)
C148 C149 C153 C150 2.2(7)
C148 C149 C153 N142 -175.3(4)
O145 N142 C153 C150 3.7(6)
O144 N142 C153 C150 -173.7(4)
O145 N142 C153 C149 -178.7(4)
O144 N142 C153 C149 3.9(6)
